data_7033023
loop_
_publ_author_name
'Goura, Joydeb'
'Walsh, James P. S.'
'Tuna, Floriana'
'Chandrasekhar, Vadapalli'

_publ_section_title
;
 Synthesis, structure, and magnetism of non-planar heptanuclear
 lanthanide(III) complexes.
;
_journal_issue 3
_journal_name_full 'Dalton transactions (Cambridge, England : 2003)'
_journal_page_first 1142
_journal_page_last 1149
_journal_paper_doi 10.1039/c4dt01603c
_journal_volume 44
_journal_year 2015
_chemical_formula_moiety 'C78 H72 Dy7 N22 O32, 3(N O3)'
_chemical_formula_sum 'C78 H72 Dy7 N25 O41'
_chemical_formula_weight 3153.10
_space_group_crystal_system triclinic
_space_group_IT_number 2
_space_group_name_Hall '-P 1'
_space_group_name_H-M_alt 'P -1'
_symmetry_space_group_name_Hall '-P 1'
_symmetry_space_group_name_H-M 'P -1'
_atom_sites_solution_hydrogens geom
_atom_sites_solution_primary direct
_audit_creation_date 2014-10-30
_audit_creation_method
;
Olex2 1.2
(compiled 2014.09.19 svn.r3010 for OlexSys, GUI svn.r4874)
;
_cell_angle_alpha 104.542(5)
_cell_angle_beta 97.034(5)
_cell_angle_gamma 92.794(5)
_cell_formula_units_Z 2
_cell_length_a 14.813(5)
_cell_length_b 16.161(5)
_cell_length_c 24.410(5)
_cell_measurement_reflns_used 9909
_cell_measurement_temperature 100(2)
_cell_measurement_theta_max 28.268
_cell_measurement_theta_min 2.374
_cell_volume 5595(3)
_computing_molecular_graphics 'Olex2 (Dolomanov et al., 2009)'
_computing_publication_material 'Olex2 (Dolomanov et al., 2009)'
_computing_structure_refinement 'ShelXL (Sheldrick, 2008)'
_computing_structure_solution 'ShelXS (Sheldrick, 2008)'
_diffrn_ambient_temperature 100(2)
_diffrn_measured_fraction_theta_full 0.967
_diffrn_measured_fraction_theta_max 0.991
_diffrn_measurement_device_type 'Bruker APEX-II CCD'
_diffrn_measurement_method '\f and \w scans'
_diffrn_radiation_monochromator graphite
_diffrn_radiation_type MoK\a
_diffrn_radiation_wavelength 0.71069
_diffrn_reflns_av_R_equivalents 0.0803
_diffrn_reflns_av_unetI/netI 0.1453
_diffrn_reflns_Laue_measured_fraction_full 0.967
_diffrn_reflns_Laue_measured_fraction_max 0.991
_diffrn_reflns_limit_h_max 19
_diffrn_reflns_limit_h_min -19
_diffrn_reflns_limit_k_max 21
_diffrn_reflns_limit_k_min -17
_diffrn_reflns_limit_l_max 32
_diffrn_reflns_limit_l_min -32
_diffrn_reflns_number 48248
_diffrn_reflns_point_group_measured_fraction_full 0.967
_diffrn_reflns_point_group_measured_fraction_max 0.991
_diffrn_reflns_theta_full 25.240
_diffrn_reflns_theta_max 25.026
_diffrn_reflns_theta_min 4.107
_diffrn_standards_number 0
_exptl_absorpt_coefficient_mu 4.703
_exptl_absorpt_correction_T_max 0.7457
_exptl_absorpt_correction_T_min 0.5355
_exptl_absorpt_correction_type multi-scan
_exptl_absorpt_process_details
;
SADABS-2008/1 (Bruker,2008) was used for absorption correction.
wR2(int) was 0.0882 before and 0.0512 after correction.
The Ratio of minimum to maximum transmission is 0.7181.
The \l/2 correction factor is 0.0015.
;
_exptl_crystal_colour 'clear light colourless'
_exptl_crystal_colour_lustre clear
_exptl_crystal_colour_modifier light
_exptl_crystal_colour_primary colourless
_exptl_crystal_density_diffrn 1.872
_exptl_crystal_description block
_exptl_crystal_F_000 3010
_exptl_crystal_size_max 0.16
_exptl_crystal_size_mid 0.14
_exptl_crystal_size_min 0.12
_refine_diff_density_max 4.539
_refine_diff_density_min -2.829
_refine_diff_density_rms 0.225
_refine_ls_extinction_method none
_refine_ls_goodness_of_fit_ref 1.085
_refine_ls_hydrogen_treatment constr
_refine_ls_matrix_type full
_refine_ls_number_parameters 1330
_refine_ls_number_reflns 19595
_refine_ls_number_restraints 2292
_refine_ls_restrained_S_all 1.044
_refine_ls_R_factor_all 0.0996
_refine_ls_R_factor_gt 0.0616
_refine_ls_shift/su_max 0.001
_refine_ls_shift/su_mean 0.000
_refine_ls_structure_factor_coef Fsqd
_refine_ls_weighting_details 'w=1/[\s^2^(Fo^2^)+(0.0721P)^2^] where P=(Fo^2^+2Fc^2^)/3'
_refine_ls_weighting_scheme calc
_refine_ls_wR_factor_gt 0.1430
_refine_ls_wR_factor_ref 0.1535
_reflns_Friedel_coverage 0.000
_reflns_number_gt 12955
_reflns_number_total 19595
_reflns_threshold_expression 'I > 2\s(I)'
_cod_data_source_file c4dt01603c2.cif
_cod_data_source_block Dy7
_cod_depositor_comments 'Adding full bibliography for 7033021--7033025.cif.'
_cod_database_code 7033023
_shelxl_version_number 2014/6
_shelx_space_group_comment
;
The symmetry employed for this shelxl refinement is uniquely defined
by the following loop, which should always be used as a source of
symmetry information in preference to the above space-group names.
They are only intended as comments.
;
_olex2_refinement_description
;
1. Fixed Uiso
 At 1.2 times of:
  All C(H) groups, All N(H) groups
 At 1.5 times of:
  All C(H,H,H) groups
2. Restrained distances
 O1D-N1A \\sim N1A-O1E
 with sigma of 0.02
 O1E-N1A \\sim N1A-O1F
 with sigma of 0.02
 O1F-N1A \\sim N1A-O1D
 with sigma of 0.02
 O1D-O1E \\sim O1E-O1F
 with sigma of 0.02
 O1B-O1A \\sim O1A-O1C
 with sigma of 0.02
 O1E-O1D \\sim O1D-O1F
 with sigma of 0.02
3. Restrained planarity
 O1A, O1B, N1B, O1C
 with sigma of 0.1
 O1E, N1A, O1F, O1D
 with sigma of 0.1
4. Uiso/Uaniso restraints and constraints
O1C \\sim N1B \\sim O1A: within 1.7A with sigma of 0.04 and sigma for terminal
atoms of 0.08
O1A \\sim N1B \\sim O1B: within 1.7A with sigma of 0.04 and sigma for terminal
atoms of 0.08
O1B \\sim N1B \\sim O1C: within 1.7A with sigma of 0.04 and sigma for terminal
atoms of 0.08
O1C \\sim O1A \\sim O1B: within 1.7A with sigma of 0.04 and sigma for terminal
atoms of 0.08
Uanis(O1E) = Uanis(N1A) = Uanis(O1F) = Uanis(O1D)
Uanis(O1B) = Uanis(N1B) = Uanis(O1C) = Uanis(O1A)
5. Rigid body (RIGU) restrains
 All non-hydrogen atoms
 with sigma for 1-2 distances of 0.004 and sigma for 1-3 distances of 0.004
6.a Aromatic/amide H refined with riding coordinates:
 N2(H2), N5(H5), N8(H8), N11(H11), N14(H14), N17(H17), C3(H3), C4(H4), C5(H5A),
  C6(H6), C9(H9), C11(H11A), C12(H12), C13(H13), C14(H14A), C17(H17A), C18(H18),
  C19(H19), C22(H22), C24(H24), C25(H25), C28(H28), C29(H29), C30(H30),
 C33(H33), C35(H35), C36(H36), C37(H37), C38(H38), C41(H41), C42(H42), C43(H43),
  C46(H46), C48(H48), C49(H49), C50(H50), C51(H51), C54(H54), C55(H55),
 C56(H56), C59(H59), C61(H61), C62(H62), C63(H63), C66(H66), C67(H67), C68(H68),
  C71(H71), C73(H73), C74(H74), C75(H75), C76(H76), C77(H77), C78(H78)
6.b Idealised Me refined as rotating group:
 C1(H1A,H1B,H1C), C15(H15A,H15B,H15C), C26(H26A,H26B,H26C), C39(H39A,H39B,
 H39C), C52(H52A,H52B,H52C), C64(H64A,H64B,H64C)
;
_olex2_submission_special_instructions 'No special instructions were received'

loop_
_space_group_symop_operation_xyz
'x, y, z'
'-x, -y, -z'

loop_
_atom_site_label
_atom_site_type_symbol
_atom_site_fract_x
_atom_site_fract_y
_atom_site_fract_z
_atom_site_U_iso_or_equiv
_atom_site_adp_type
_atom_site_occupancy
_atom_site_site_symmetry_order
_atom_site_calc_flag
_atom_site_refinement_flags_posn
Dy1 Dy 0.18695(5) -0.00991(4) 0.67640(2) 0.04093(18) Uani 1 1 d .
Dy2 Dy 0.17177(4) 0.03250(3) 0.83616(2) 0.02351(14) Uani 1 1 d .
Dy3 Dy 0.29445(3) 0.25532(3) 0.91330(2) 0.01960(13) Uani 1 1 d .
Dy4 Dy 0.28158(4) 0.40331(3) 0.82606(2) 0.01956(13) Uani 1 1 d .
Dy5 Dy 0.35714(4) 0.34822(3) 0.67789(2) 0.02336(14) Uani 1 1 d .
Dy6 Dy 0.35737(6) 0.10283(4) 0.62518(3) 0.0502(2) Uani 1 1 d .
Dy7 Dy 0.29365(6) 0.18512(4) 0.76275(3) 0.0517(2) Uani 1 1 d .
O1 O 0.0818(5) 0.3037(5) 0.9203(3) 0.0294(18) Uani 1 1 d .
O2 O 0.1620(5) 0.1599(5) 0.9063(3) 0.0228(15) Uani 1 1 d .
O3 O 0.1911(5) -0.0711(5) 0.7529(3) 0.0290(16) Uani 1 1 d .
O4 O 0.2952(6) -0.1349(5) 0.6779(3) 0.0352(18) Uani 1 1 d .
O5 O 0.1341(7) -0.1413(6) 0.5983(4) 0.054(2) Uani 1 1 d .
O6 O 0.2528(7) -0.0194(5) 0.5934(3) 0.047(2) Uani 1 1 d .
O7 O 0.1663(6) 0.1294(5) 0.5468(3) 0.040(2) Uani 1 1 d .
O8 O 0.3108(6) 0.2300(5) 0.5995(3) 0.0333(18) Uani 1 1 d .
O9 O 0.3792(5) 0.4469(4) 0.7682(3) 0.0203(15) Uani 1 1 d .
O10 O 0.4409(5) 0.4774(4) 0.8744(3) 0.0238(16) Uani 1 1 d .
O11 O 0.2670(5) 0.5466(4) 0.8893(3) 0.0237(16) Uani 1 1 d .
O12 O 0.2746(5) 0.4028(4) 0.9215(3) 0.0230(15) Uani 1 1 d .
O13 O 0.2093(5) 0.2698(5) 0.8308(3) 0.0253(16) Uani 1 1 d .
O14 O 0.3721(5) 0.2959(5) 0.8393(3) 0.0276(16) Uani 1 1 d .
O15 O 0.3034(5) 0.1238(4) 0.8444(3) 0.0232(15) Uani 1 1 d .
O16 O 0.1581(6) 0.0931(5) 0.7597(3) 0.0336(18) Uani 1 1 d .
O17 O 0.3335(6) 0.0504(5) 0.7094(3) 0.0376(18) Uani 1 1 d .
O18 O 0.2232(6) 0.1296(5) 0.6655(3) 0.0422(19) Uani 1 1 d .
O19 O 0.4014(6) 0.2233(5) 0.7031(3) 0.0365(18) Uani 1 1 d .
O20 O 0.2515(5) 0.3128(4) 0.7334(3) 0.0272(16) Uani 1 1 d .
O21 O 0.1954(5) 0.4925(5) 0.7697(3) 0.0278(17) Uani 1 1 d .
O22 O 0.1172(5) 0.4203(5) 0.8152(3) 0.0356(19) Uani 1 1 d .
O23 O 0.0532(6) 0.5108(7) 0.7739(5) 0.076(4) Uani 1 1 d .
O24 O 0.4625(9) -0.0133(7) 0.6024(5) 0.075(3) Uani 1 1 d .
O25 O 0.5138(8) 0.0796(7) 0.6792(5) 0.073(3) Uani 1 1 d .
O26 O 0.6094(9) -0.0151(8) 0.6408(5) 0.092(4) Uani 1 1 d .
O27 O 0.0428(8) 0.0322(7) 0.6359(4) 0.062(2) Uani 1 1 d .
O28 O 0.0241(7) -0.0563(7) 0.6870(4) 0.068(3) Uani 1 1 d .
O29 O -0.0950(10) -0.0033(9) 0.6513(6) 0.107(4) Uani 1 1 d .
O30 O 0.4295(5) 0.3294(5) 0.9817(3) 0.0219(15) Uani 1 1 d .
O31 O 0.5643(5) 0.2828(5) 0.9916(3) 0.040(2) Uani 1 1 d .
O32 O 0.4627(5) 0.2148(5) 0.9208(3) 0.0297(17) Uani 1 1 d .
O36 O 0.1888(6) 0.3474(6) 1.1547(4) 0.052(3) Uani 1 1 d .
O37 O 0.0912(9) 0.3359(7) 1.2101(6) 0.105(5) Uani 1 1 d .
O38 O 0.1577(7) 0.2234(6) 1.1705(5) 0.067(3) Uani 1 1 d .
N1 N 0.1687(6) 0.0003(6) 0.9319(4) 0.0263(19) Uani 1 1 d .
N2 N 0.2049(6) -0.0760(6) 0.9366(4) 0.030(2) Uani 1 1 d .
H2 H 0.1829 -0.1080 0.9570 0.036 Uiso 1 1 calc R
N3 N 0.2894(6) -0.0609(6) 0.8645(4) 0.0284(19) Uani 1 1 d .
N4 N 0.0663(6) -0.1015(6) 0.8219(4) 0.0273(19) Uani 1 1 d .
N5 N -0.0147(7) -0.0869(6) 0.8435(4) 0.037(2) Uani 1 1 d .
H5 H -0.0412 -0.1235 0.8590 0.044 Uiso 1 1 calc R
N6 N 0.0054(7) 0.0518(6) 0.8353(4) 0.034(2) Uani 1 1 d .
N7 N 0.3557(9) 0.0512(8) 0.5177(5) 0.057(3) Uani 1 1 d .
N8 N 0.4200(10) 0.0970(8) 0.4964(5) 0.064(3) Uani 1 1 d .
H8 H 0.4141 0.0917 0.4593 0.077 Uiso 1 1 calc R
N9 N 0.4937(10) 0.1593(8) 0.5858(5) 0.060(3) Uani 1 1 d .
N10 N 0.4377(7) 0.3613(6) 0.5958(4) 0.037(2) Uani 1 1 d .
N11 N 0.5170(7) 0.4142(6) 0.6113(4) 0.039(2) Uani 1 1 d .
H11 H 0.5360 0.4417 0.5874 0.047 Uiso 1 1 calc R
N12 N 0.5245(6) 0.3897(6) 0.6998(4) 0.030(2) Uani 1 1 d .
N13 N 0.3678(7) 0.5005(6) 0.6693(4) 0.031(2) Uani 1 1 d .
N14 N 0.3228(7) 0.5103(6) 0.6190(4) 0.036(2) Uani 1 1 d .
H14 H 0.3458 0.5454 0.6010 0.044 Uiso 1 1 calc R
N15 N 0.2241(7) 0.3976(6) 0.6220(4) 0.037(2) Uani 1 1 d .
N16 N 0.2541(6) 0.3207(5) 1.0131(4) 0.0197(17) Uani 1 1 d .
N17 N 0.2518(6) 0.2652(6) 1.0476(4) 0.025(2) Uani 1 1 d .
H17 H 0.2225 0.2782 1.0775 0.030 Uiso 1 1 calc R
N18 N 0.3311(6) 0.1680(6) 0.9874(4) 0.0248(18) Uani 1 1 d .
N19 N 0.1207(7) 0.4771(7) 0.7855(4) 0.038(2) Uani 1 1 d .
N20 N -0.0107(11) -0.0085(9) 0.6577(6) 0.068(3) Uani 1 1 d .
N21 N 0.5259(12) 0.0111(10) 0.6402(6) 0.077(4) Uani 1 1 d .
N22 N 0.4881(6) 0.2756(6) 0.9655(4) 0.028(2) Uani 1 1 d .
N24 N 0.1461(8) 0.3015(8) 1.1776(6) 0.058(3) Uani 1 1 d .
C1 C 0.0328(8) 0.3788(8) 0.9244(5) 0.037(3) Uani 1 1 d .
H1A H 0.0507 0.4093 0.8969 0.055 Uiso 1 1 calc GR
H1B H 0.0470 0.4165 0.9632 0.055 Uiso 1 1 calc GR
H1C H -0.0329 0.3620 0.9160 0.055 Uiso 1 1 calc GR
C2 C 0.0603(7) 0.2525(7) 0.9548(5) 0.023(2) Uani 1 1 d .
C3 C 0.0068(8) 0.2738(8) 0.9980(5) 0.031(3) Uani 1 1 d .
H3 H -0.0206 0.3267 1.0049 0.037 Uiso 1 1 calc R
C4 C -0.0062(8) 0.2173(8) 1.0311(5) 0.032(3) Uani 1 1 d .
H4 H -0.0429 0.2318 1.0609 0.038 Uiso 1 1 calc R
C5 C 0.0325(7) 0.1417(7) 1.0216(5) 0.028(2) Uani 1 1 d .
H5A H 0.0218 0.1040 1.0448 0.033 Uiso 1 1 calc R
C6 C -0.1236(9) 0.1368(9) 0.8341(6) 0.052(3) Uani 1 1 d .
H6 H -0.1461 0.1904 0.8326 0.062 Uiso 1 1 calc R
C7 C 0.0869(7) 0.1179(7) 0.9794(5) 0.026(2) Uani 1 1 d .
C8 C 0.1053(7) 0.1743(7) 0.9458(4) 0.023(2) Uani 1 1 d .
C9 C 0.1255(7) 0.0388(7) 0.9729(4) 0.021(2) Uani 1 1 d .
H9 H 0.1192 0.0102 1.0020 0.025 Uiso 1 1 calc R
C10 C 0.2767(7) -0.0977(6) 0.9073(5) 0.024(2) Uani 1 1 d .
C11 C 0.3343(8) -0.1574(7) 0.9218(5) 0.032(3) Uani 1 1 d .
H11A H 0.3235 -0.1838 0.9513 0.039 Uiso 1 1 calc R
C12 C 0.4074(9) -0.1767(8) 0.8920(5) 0.037(3) Uani 1 1 d .
H12 H 0.4476 -0.2169 0.9009 0.045 Uiso 1 1 calc R
C13 C 0.4223(9) -0.1370(8) 0.8485(5) 0.040(3) Uani 1 1 d .
H13 H 0.4734 -0.1474 0.8285 0.048 Uiso 1 1 calc R
C14 C 0.3593(8) -0.0827(7) 0.8365(5) 0.028(2) Uani 1 1 d .
H14A H 0.3664 -0.0584 0.8054 0.033 Uiso 1 1 calc R
C15 C 0.3537(9) -0.1675(8) 0.6367(6) 0.046(3) Uani 1 1 d .
H15A H 0.3204 -0.2145 0.6064 0.068 Uiso 1 1 calc GR
H15B H 0.4068 -0.1889 0.6553 0.068 Uiso 1 1 calc GR
H15C H 0.3741 -0.1217 0.6203 0.068 Uiso 1 1 calc GR
C16 C 0.2583(8) -0.1930(7) 0.7041(5) 0.027(2) Uani 1 1 d .
C17 C 0.2714(9) -0.2798(7) 0.6921(5) 0.037(3) Uani 1 1 d .
H17A H 0.3117 -0.3033 0.6660 0.045 Uiso 1 1 calc R
C18 C 0.2249(9) -0.3327(8) 0.7189(5) 0.036(3) Uani 1 1 d .
H18 H 0.2330 -0.3923 0.7112 0.044 Uiso 1 1 calc R
C19 C 0.1666(8) -0.2957(7) 0.7568(5) 0.034(3) Uani 1 1 d .
H19 H 0.1334 -0.3314 0.7743 0.040 Uiso 1 1 calc R
C20 C 0.1553(8) -0.2098(7) 0.7701(5) 0.034(3) Uani 1 1 d .
C21 C 0.2014(7) -0.1564(7) 0.7442(5) 0.024(2) Uani 1 1 d .
C22 C 0.0803(8) -0.1815(7) 0.8028(5) 0.030(2) Uani 1 1 d .
H22 H 0.0402 -0.2238 0.8102 0.036 Uiso 1 1 calc R
C23 C -0.0514(8) -0.0135(8) 0.8396(5) 0.033(2) Uani 1 1 d .
C24 C -0.1431(10) -0.0068(10) 0.8424(6) 0.054(4) Uani 1 1 d .
H24 H -0.1801 -0.0534 0.8474 0.065 Uiso 1 1 calc R
C25 C -0.0303(9) 0.1245(8) 0.8325(5) 0.041(3) Uani 1 1 d .
H25 H 0.0090 0.1707 0.8292 0.049 Uiso 1 1 calc R
C26 C 0.0782(11) -0.2139(9) 0.6040(7) 0.066(4) Uani 1 1 d .
H26A H 0.0722 -0.2073 0.6444 0.100 Uiso 1 1 calc GR
H26B H 0.1071 -0.2669 0.5894 0.100 Uiso 1 1 calc GR
H26C H 0.0177 -0.2168 0.5820 0.100 Uiso 1 1 calc GR
C27 C 0.1553(11) -0.1406(10) 0.5448(6) 0.061(4) Uani 1 1 d .
C28 C 0.1155(14) -0.2003(13) 0.4954(7) 0.102(7) Uani 1 1 d .
H28 H 0.0745 -0.2465 0.4969 0.122 Uiso 1 1 calc R
C29 C 0.1379(15) -0.1900(14) 0.4431(8) 0.109(8) Uani 1 1 d .
H29 H 0.1128 -0.2312 0.4087 0.131 Uiso 1 1 calc R
C30 C 0.1945(12) -0.1226(12) 0.4401(7) 0.078(5) Uani 1 1 d .
H30 H 0.1998 -0.1125 0.4039 0.093 Uiso 1 1 calc R
C31 C 0.2443(11) -0.0685(10) 0.4885(6) 0.058(3) Uani 1 1 d .
C32 C 0.2204(10) -0.0753(9) 0.5412(6) 0.050(3) Uani 1 1 d .
C33 C 0.3070(12) -0.0060(10) 0.4813(7) 0.065(4) Uani 1 1 d .
H33 H 0.3131 -0.0076 0.4428 0.078 Uiso 1 1 calc R
C34 C 0.4916(13) 0.1498(11) 0.5307(7) 0.068(4) Uani 1 1 d .
C35 C 0.5550(13) 0.1930(10) 0.5045(7) 0.071(4) Uani 1 1 d .
H35 H 0.5467 0.1877 0.4645 0.085 Uiso 1 1 calc R
C36 C 0.6249(14) 0.2402(11) 0.5387(8) 0.081(4) Uani 1 1 d .
H36 H 0.6686 0.2704 0.5238 0.098 Uiso 1 1 calc R
C37 C 0.6332(14) 0.2449(12) 0.5947(8) 0.087(5) Uani 1 1 d .
H37 H 0.6854 0.2754 0.6193 0.105 Uiso 1 1 calc R
C38 C 0.5669(12) 0.2058(10) 0.6172(7) 0.068(4) Uani 1 1 d .
H38 H 0.5743 0.2127 0.6574 0.082 Uiso 1 1 calc R
C39 C 0.0859(9) 0.0746(10) 0.5194(6) 0.054(4) Uani 1 1 d .
H39A H 0.0948 0.0441 0.4806 0.082 Uiso 1 1 calc GR
H39B H 0.0337 0.1093 0.5177 0.082 Uiso 1 1 calc GR
H39C H 0.0742 0.0329 0.5413 0.082 Uiso 1 1 calc GR
C40 C 0.2028(9) 0.1780(8) 0.5152(5) 0.033(3) Uani 1 1 d .
C41 C 0.1736(11) 0.1758(11) 0.4610(6) 0.062(4) Uani 1 1 d .
H41 H 0.1244 0.1361 0.4400 0.074 Uiso 1 1 calc R
C42 C 0.2155(12) 0.2319(12) 0.4353(6) 0.079(6) Uani 1 1 d .
H42 H 0.1902 0.2350 0.3983 0.095 Uiso 1 1 calc R
C43 C 0.2903(12) 0.2814(11) 0.4616(6) 0.071(5) Uani 1 1 d .
H43 H 0.3210 0.3147 0.4414 0.085 Uiso 1 1 calc R
C44 C 0.3250(10) 0.2856(9) 0.5177(5) 0.043(3) Uani 1 1 d .
C45 C 0.2810(8) 0.2309(8) 0.5458(5) 0.032(2) Uani 1 1 d .
C46 C 0.4057(9) 0.3394(8) 0.5418(5) 0.044(3) Uani 1 1 d .
H46 H 0.4388 0.3610 0.5167 0.053 Uiso 1 1 calc R
C47 C 0.5652(9) 0.4235(8) 0.6627(5) 0.037(3) Uani 1 1 d .
C48 C 0.6537(10) 0.4705(10) 0.6801(6) 0.055(4) Uani 1 1 d .
H48 H 0.6815 0.4947 0.6540 0.066 Uiso 1 1 calc R
C49 C 0.6964(10) 0.4798(10) 0.7330(6) 0.055(4) Uani 1 1 d .
H49 H 0.7524 0.5146 0.7450 0.066 Uiso 1 1 calc R
C50 C 0.6619(10) 0.4410(10) 0.7704(6) 0.057(4) Uani 1 1 d .
H50 H 0.6950 0.4433 0.8067 0.069 Uiso 1 1 calc R
C51 C 0.5759(8) 0.3980(8) 0.7526(5) 0.040(3) Uani 1 1 d .
H51 H 0.5501 0.3721 0.7787 0.048 Uiso 1 1 calc R
C52 C 0.4782(8) 0.4910(7) 0.9327(4) 0.027(3) Uani 1 1 d .
H52A H 0.4730 0.5507 0.9532 0.041 Uiso 1 1 calc GR
H52B H 0.5426 0.4792 0.9352 0.041 Uiso 1 1 calc GR
H52C H 0.4447 0.4525 0.9498 0.041 Uiso 1 1 calc GR
C53 C 0.4757(7) 0.5352(7) 0.8470(4) 0.019(2) Uani 1 1 d .
C54 C 0.5401(7) 0.6041(7) 0.8717(5) 0.028(3) Uani 1 1 d .
H54 H 0.5654 0.6146 0.9108 0.034 Uiso 1 1 calc R
C55 C 0.5675(8) 0.6572(7) 0.8394(5) 0.031(3) Uani 1 1 d .
H55 H 0.6111 0.7047 0.8560 0.038 Uiso 1 1 calc R
C56 C 0.5308(8) 0.6405(7) 0.7830(5) 0.028(3) Uani 1 1 d .
H56 H 0.5487 0.6778 0.7610 0.033 Uiso 1 1 calc R
C57 C 0.4670(7) 0.5692(6) 0.7565(4) 0.018(2) Uani 1 1 d .
C58 C 0.4410(7) 0.5139(6) 0.7885(4) 0.020(2) Uani 1 1 d .
C59 C 0.4234(7) 0.5647(7) 0.6996(4) 0.024(2) Uani 1 1 d .
H59 H 0.4360 0.6110 0.6835 0.029 Uiso 1 1 calc R
C60 C 0.2404(9) 0.4631(8) 0.5979(5) 0.040(3) Uani 1 1 d .
C61 C 0.1863(10) 0.4804(10) 0.5537(6) 0.056(4) Uani 1 1 d .
H61 H 0.2048 0.5236 0.5363 0.068 Uiso 1 1 calc R
C62 C 0.1031(13) 0.4325(12) 0.5351(9) 0.097(6) Uani 1 1 d .
H62 H 0.0622 0.4429 0.5048 0.117 Uiso 1 1 calc R
C63 C 0.0802(13) 0.3678(13) 0.5619(9) 0.096(6) Uani 1 1 d .
H63 H 0.0223 0.3359 0.5513 0.116 Uiso 1 1 calc R
C64 C 0.2812(8) 0.6260(7) 0.8758(4) 0.029(3) Uani 1 1 d .
H64A H 0.3015 0.6161 0.8381 0.043 Uiso 1 1 calc GR
H64B H 0.3279 0.6629 0.9046 0.043 Uiso 1 1 calc GR
H64C H 0.2240 0.6540 0.8753 0.043 Uiso 1 1 calc GR
C65 C 0.2495(7) 0.5516(7) 0.9459(4) 0.022(2) Uani 1 1 d .
C66 C 0.2320(7) 0.6243(7) 0.9822(5) 0.026(2) Uani 1 1 d .
H66 H 0.2316 0.6763 0.9707 0.031 Uiso 1 1 calc R
C67 C 0.2145(8) 0.6232(8) 1.0363(5) 0.030(3) Uani 1 1 d .
H67 H 0.2018 0.6745 1.0623 0.036 Uiso 1 1 calc R
C68 C 0.2157(8) 0.5482(7) 1.0522(5) 0.031(3) Uani 1 1 d .
H68 H 0.2030 0.5479 1.0894 0.037 Uiso 1 1 calc R
C69 C 0.2352(7) 0.4705(7) 1.0148(4) 0.022(2) Uani 1 1 d .
C70 C 0.2546(7) 0.4724(7) 0.9605(4) 0.018(2) Uani 1 1 d .
C71 C 0.2373(7) 0.3968(7) 1.0372(5) 0.022(2) Uani 1 1 d .
H71 H 0.2243 0.4058 1.0753 0.027 Uiso 1 1 calc R
C72 C 0.2935(7) 0.1907(7) 1.0365(4) 0.021(2) Uani 1 1 d .
C73 C 0.2987(8) 0.1423(7) 1.0768(5) 0.028(2) Uani 1 1 d .
H73 H 0.2698 0.1592 1.1101 0.034 Uiso 1 1 calc R
C74 C 0.3449(8) 0.0720(7) 1.0679(5) 0.029(2) Uani 1 1 d .
H74 H 0.3499 0.0390 1.0951 0.034 Uiso 1 1 calc R
C75 C 0.3867(7) 0.0471(7) 1.0171(5) 0.028(2) Uani 1 1 d .
H75 H 0.4194 -0.0028 1.0099 0.034 Uiso 1 1 calc R
C76 C 0.3785(7) 0.0962(7) 0.9795(5) 0.029(2) Uani 1 1 d .
H76 H 0.4070 0.0800 0.9460 0.035 Uiso 1 1 calc R
C77 C 0.1424(10) 0.3519(10) 0.6035(7) 0.062(4) Uani 1 1 d .
H77 H 0.1275 0.3066 0.6201 0.074 Uiso 1 1 calc R
C78 C -0.1818(11) 0.0697(9) 0.8379(6) 0.058(4) Uani 1 1 d .
H78 H -0.2455 0.0748 0.8376 0.070 Uiso 1 1 calc R
O1A O 0.0243(12) 0.2129(15) 0.7458(8) 0.181(5) Uani 1 1 d .
O1B O 0.0744(13) 0.2564(14) 0.6885(7) 0.181(5) Uani 1 1 d .
N1B N 0.0082(19) 0.2558(16) 0.7078(11) 0.181(5) Uani 1 1 d .
O1C O -0.0699(13) 0.2739(13) 0.7063(7) 0.181(5) Uani 1 1 d .
O1D O 0.4842(11) -0.0527(15) 0.7409(6) 0.260(8) Uani 1 1 d .
O1E O 0.6091(11) -0.0137(15) 0.8010(6) 0.260(8) Uani 1 1 d .
O1F O 0.4915(10) 0.0705(14) 0.8105(7) 0.260(8) Uani 1 1 d .
N1A N 0.5333(11) 0.0019(13) 0.7815(7) 0.260(8) Uani 1 1 d .

loop_
_atom_site_aniso_label
_atom_site_aniso_U_11
_atom_site_aniso_U_22
_atom_site_aniso_U_33
_atom_site_aniso_U_23
_atom_site_aniso_U_13
_atom_site_aniso_U_12
Dy1 0.0728(5) 0.0200(3) 0.0241(3) 0.0020(3) -0.0054(3) -0.0037(3)
Dy2 0.0300(3) 0.0154(3) 0.0226(3) 0.0033(2) 0.0000(2) -0.0043(2)
Dy3 0.0228(3) 0.0144(3) 0.0204(3) 0.0036(2) 0.0019(2) -0.0028(2)
Dy4 0.0242(3) 0.0151(3) 0.0188(3) 0.0038(2) 0.0035(2) -0.0026(2)
Dy5 0.0317(3) 0.0191(3) 0.0184(3) 0.0029(2) 0.0062(2) -0.0031(2)
Dy6 0.1068(6) 0.0200(3) 0.0258(3) 0.0022(3) 0.0233(4) 0.0074(4)
Dy7 0.1136(7) 0.0156(3) 0.0253(3) -0.0018(3) 0.0292(4) -0.0133(4)
O1 0.028(4) 0.025(4) 0.038(4) 0.012(3) 0.010(3) 0.000(3)
O2 0.022(3) 0.021(3) 0.024(3) 0.006(3) 0.001(2) -0.004(3)
O3 0.042(4) 0.018(3) 0.025(3) 0.004(3) 0.003(3) -0.004(3)
O4 0.051(4) 0.020(4) 0.036(4) 0.008(3) 0.015(3) -0.004(3)
O5 0.064(5) 0.036(4) 0.049(4) -0.006(3) -0.010(4) 0.004(4)
O6 0.083(5) 0.027(4) 0.027(3) 0.002(3) 0.002(3) 0.012(3)
O7 0.041(5) 0.045(5) 0.030(4) 0.009(4) -0.002(3) -0.010(4)
O8 0.055(5) 0.022(3) 0.021(3) 0.002(3) 0.006(3) -0.003(3)
O9 0.026(3) 0.015(3) 0.018(3) 0.002(2) 0.001(2) -0.004(2)
O10 0.029(4) 0.021(4) 0.018(3) 0.004(3) 0.000(3) -0.006(3)
O11 0.035(4) 0.014(3) 0.022(3) 0.004(3) 0.006(3) 0.001(3)
O12 0.030(4) 0.016(3) 0.022(3) 0.002(2) 0.007(3) -0.002(3)
O13 0.039(4) 0.021(3) 0.017(3) 0.009(3) 0.002(3) -0.007(3)
O14 0.038(4) 0.021(3) 0.027(3) 0.008(3) 0.015(3) 0.004(3)
O15 0.032(4) 0.012(3) 0.023(3) 0.000(3) 0.009(3) -0.006(3)
O16 0.059(4) 0.018(3) 0.024(3) 0.007(3) 0.007(3) -0.004(3)
O17 0.068(4) 0.020(4) 0.024(4) 0.004(3) 0.008(3) 0.001(3)
O18 0.082(5) 0.021(4) 0.024(4) 0.006(3) 0.010(3) 0.002(3)
O19 0.060(5) 0.025(4) 0.026(4) 0.005(3) 0.015(3) 0.004(3)
O20 0.039(4) 0.018(3) 0.023(3) 0.002(3) 0.006(3) -0.008(3)
O21 0.031(4) 0.025(4) 0.030(4) 0.010(3) 0.006(3) 0.001(3)
O22 0.031(4) 0.035(4) 0.046(4) 0.020(4) 0.007(3) 0.001(3)
O23 0.029(5) 0.088(8) 0.144(10) 0.088(8) 0.018(5) 0.015(4)
O24 0.110(6) 0.058(6) 0.063(6) 0.020(5) 0.023(4) 0.021(5)
O25 0.099(6) 0.073(6) 0.056(5) 0.021(4) 0.028(4) 0.027(5)
O26 0.118(8) 0.092(9) 0.076(8) 0.016(7) 0.041(6) 0.053(7)
O27 0.082(5) 0.051(6) 0.053(5) 0.013(4) 0.001(4) 0.017(4)
O28 0.072(5) 0.064(6) 0.062(6) 0.013(5) -0.005(4) -0.006(4)
O29 0.086(6) 0.119(11) 0.107(10) 0.020(9) -0.007(6) 0.012(6)
O30 0.015(3) 0.021(4) 0.027(4) 0.003(3) 0.007(3) -0.004(3)
O31 0.024(4) 0.045(5) 0.044(5) 0.002(4) -0.003(3) 0.003(3)
O32 0.026(4) 0.027(4) 0.032(4) 0.000(3) 0.008(3) -0.002(3)
O36 0.058(6) 0.039(5) 0.051(6) -0.003(4) 0.020(5) -0.020(4)
O37 0.127(10) 0.052(7) 0.164(11) 0.036(7) 0.108(10) 0.020(6)
O38 0.064(7) 0.039(5) 0.100(8) 0.005(5) 0.045(6) -0.006(4)
N1 0.033(5) 0.021(4) 0.022(4) 0.003(3) 0.000(3) -0.002(3)
N2 0.040(5) 0.020(4) 0.035(5) 0.015(4) 0.007(4) 0.003(4)
N3 0.036(4) 0.019(4) 0.030(4) 0.005(3) 0.006(3) -0.001(3)
N4 0.038(4) 0.022(4) 0.022(4) 0.006(3) 0.006(3) 0.001(3)
N5 0.047(5) 0.029(4) 0.034(6) 0.004(4) 0.018(4) -0.001(4)
N6 0.035(4) 0.029(4) 0.033(5) 0.008(4) -0.007(3) -0.006(3)
N7 0.095(6) 0.043(5) 0.036(5) 0.007(4) 0.023(4) 0.029(4)
N8 0.107(7) 0.048(6) 0.051(6) 0.020(5) 0.037(5) 0.035(5)
N9 0.092(6) 0.047(6) 0.053(5) 0.017(4) 0.040(4) 0.032(4)
N10 0.051(5) 0.029(5) 0.032(4) 0.006(4) 0.014(3) -0.003(4)
N11 0.050(5) 0.032(6) 0.038(4) 0.007(4) 0.022(4) -0.007(4)
N12 0.033(4) 0.021(5) 0.037(4) 0.004(4) 0.014(3) 0.003(3)
N13 0.039(5) 0.032(4) 0.024(4) 0.011(3) 0.004(3) -0.003(3)
N14 0.046(5) 0.036(5) 0.027(4) 0.012(4) -0.001(4) -0.004(4)
N15 0.036(4) 0.028(4) 0.038(5) -0.003(4) 0.000(4) 0.000(3)
N16 0.015(4) 0.019(3) 0.025(4) 0.005(3) 0.002(3) 0.000(3)
N17 0.029(5) 0.026(4) 0.022(4) 0.008(3) 0.006(4) 0.004(3)
N18 0.024(4) 0.020(4) 0.028(4) 0.003(3) 0.002(3) -0.004(3)
N19 0.030(4) 0.045(5) 0.047(5) 0.025(5) 0.007(3) 0.006(3)
N20 0.081(5) 0.065(7) 0.050(6) 0.008(5) -0.002(4) 0.006(5)
N21 0.118(8) 0.064(7) 0.056(7) 0.017(6) 0.027(5) 0.027(6)
N22 0.022(4) 0.027(4) 0.032(4) 0.001(4) 0.002(3) -0.002(3)
N24 0.054(7) 0.041(5) 0.080(8) 0.010(5) 0.031(6) -0.007(5)
C1 0.040(7) 0.030(6) 0.045(8) 0.015(5) 0.015(6) 0.007(5)
C2 0.015(5) 0.023(4) 0.030(5) 0.006(4) 0.000(4) -0.009(3)
C3 0.025(6) 0.031(5) 0.043(6) 0.014(5) 0.015(5) 0.004(4)
C4 0.025(6) 0.034(5) 0.043(6) 0.016(5) 0.018(5) 0.004(4)
C5 0.023(5) 0.028(5) 0.029(5) 0.005(4) 0.001(4) -0.005(4)
C6 0.042(6) 0.049(7) 0.056(9) 0.005(6) -0.009(5) -0.002(4)
C7 0.016(5) 0.029(4) 0.029(5) 0.005(4) 0.000(4) -0.003(4)
C8 0.015(5) 0.023(4) 0.026(4) 0.002(3) -0.001(4) -0.008(3)
C9 0.020(5) 0.021(4) 0.017(4) 0.000(4) -0.005(4) -0.010(3)
C10 0.027(5) 0.009(4) 0.026(5) -0.003(4) -0.007(3) -0.009(3)
C11 0.036(5) 0.022(5) 0.034(6) 0.005(5) -0.005(4) -0.002(4)
C12 0.041(6) 0.026(6) 0.044(6) 0.010(5) -0.001(5) 0.001(5)
C13 0.043(6) 0.031(6) 0.049(7) 0.014(5) 0.008(5) 0.005(5)
C14 0.037(5) 0.017(5) 0.029(5) 0.004(4) 0.006(4) -0.001(4)
C15 0.066(8) 0.024(7) 0.052(7) 0.009(6) 0.029(6) 0.002(6)
C16 0.032(5) 0.019(4) 0.028(5) 0.004(4) 0.001(4) -0.007(3)
C17 0.055(7) 0.020(4) 0.036(6) 0.004(4) 0.012(5) -0.004(4)
C18 0.055(7) 0.019(5) 0.036(6) 0.009(5) 0.008(5) -0.003(4)
C19 0.048(7) 0.019(4) 0.033(6) 0.009(4) 0.003(5) -0.003(4)
C20 0.044(6) 0.020(4) 0.036(6) 0.005(4) 0.011(5) -0.002(4)
C21 0.029(5) 0.015(4) 0.024(5) 0.003(3) -0.002(4) -0.008(3)
C22 0.040(6) 0.021(4) 0.028(6) 0.006(4) 0.005(4) -0.001(4)
C23 0.041(5) 0.030(5) 0.024(6) -0.001(4) 0.007(4) -0.006(3)
C24 0.046(6) 0.051(7) 0.063(9) 0.006(6) 0.019(5) -0.002(4)
C25 0.039(5) 0.029(5) 0.048(8) 0.006(5) -0.007(5) -0.004(4)
C26 0.071(9) 0.048(7) 0.071(9) 0.011(7) -0.016(7) 0.005(6)
C27 0.076(8) 0.047(7) 0.045(5) -0.009(4) -0.002(5) 0.007(6)
C28 0.116(14) 0.103(11) 0.054(6) -0.027(6) 0.008(6) -0.037(11)
C29 0.133(15) 0.117(12) 0.049(7) -0.023(7) 0.013(7) -0.034(11)
C30 0.084(10) 0.086(9) 0.044(6) -0.015(6) 0.004(6) 0.007(8)
C31 0.078(8) 0.056(7) 0.032(5) -0.005(5) 0.001(5) 0.023(6)
C32 0.062(7) 0.042(6) 0.035(4) -0.007(4) -0.008(4) 0.012(5)
C33 0.086(8) 0.052(7) 0.055(7) -0.002(5) 0.020(6) 0.033(5)
C34 0.103(8) 0.055(8) 0.059(6) 0.018(5) 0.040(5) 0.032(6)
C35 0.111(9) 0.054(9) 0.065(8) 0.017(6) 0.063(6) 0.038(6)
C36 0.124(10) 0.045(9) 0.087(8) 0.013(7) 0.058(7) 0.035(7)
C37 0.116(10) 0.073(11) 0.081(8) 0.013(7) 0.054(7) 0.014(8)
C38 0.098(8) 0.050(8) 0.062(7) 0.005(6) 0.043(5) 0.026(6)
C39 0.047(7) 0.061(8) 0.051(8) 0.019(7) -0.008(6) -0.019(6)
C40 0.046(6) 0.031(6) 0.024(4) 0.005(4) 0.009(4) 0.007(4)
C41 0.071(9) 0.085(10) 0.029(5) 0.022(6) -0.003(5) -0.012(7)
C42 0.097(10) 0.109(12) 0.034(6) 0.037(7) -0.006(6) -0.030(9)
C43 0.089(9) 0.086(11) 0.036(6) 0.024(6) -0.004(5) -0.017(8)
C44 0.059(6) 0.044(7) 0.028(5) 0.009(5) 0.008(4) -0.003(5)
C45 0.043(5) 0.026(5) 0.024(4) 0.002(4) 0.009(3) 0.005(4)
C46 0.056(6) 0.043(7) 0.032(5) 0.006(4) 0.016(4) -0.005(5)
C47 0.045(5) 0.027(6) 0.041(5) 0.005(4) 0.023(4) 0.001(4)
C48 0.048(6) 0.062(9) 0.058(6) 0.016(6) 0.020(5) -0.016(6)
C49 0.047(7) 0.054(9) 0.060(6) 0.004(6) 0.016(5) -0.005(6)
C50 0.039(6) 0.071(9) 0.057(7) 0.013(6) 0.003(5) -0.006(6)
C51 0.033(5) 0.047(8) 0.040(5) 0.009(5) 0.010(4) 0.004(5)
C52 0.030(6) 0.028(6) 0.022(4) 0.007(4) -0.003(4) -0.004(5)
C53 0.018(5) 0.019(4) 0.020(4) 0.004(3) 0.002(3) -0.002(4)
C54 0.028(6) 0.030(5) 0.025(5) 0.010(4) -0.003(4) -0.011(4)
C55 0.036(6) 0.025(6) 0.031(5) 0.004(4) 0.008(4) -0.008(5)
C56 0.035(6) 0.025(5) 0.022(4) 0.004(4) 0.009(4) -0.009(4)
C57 0.021(5) 0.016(4) 0.021(4) 0.008(3) 0.007(3) 0.000(4)
C58 0.025(5) 0.012(4) 0.021(4) 0.003(3) 0.002(3) -0.005(4)
C59 0.030(5) 0.022(5) 0.023(4) 0.010(4) 0.007(4) 0.002(4)
C60 0.041(5) 0.033(6) 0.035(6) -0.003(5) -0.004(4) 0.001(4)
C61 0.063(7) 0.051(8) 0.043(7) -0.002(6) -0.014(5) 0.016(6)
C62 0.072(8) 0.082(11) 0.119(12) 0.016(10) -0.039(8) 0.003(7)
C63 0.066(8) 0.081(11) 0.121(12) 0.015(10) -0.040(8) -0.008(8)
C64 0.045(8) 0.023(5) 0.021(6) 0.008(4) 0.012(5) 0.000(5)
C65 0.028(6) 0.019(4) 0.020(4) 0.003(3) 0.006(4) 0.001(4)
C66 0.030(6) 0.015(4) 0.029(4) 0.002(3) 0.001(4) 0.000(4)
C67 0.039(7) 0.024(5) 0.026(5) 0.000(4) 0.007(4) 0.011(5)
C68 0.042(7) 0.026(4) 0.024(5) 0.002(4) 0.010(5) 0.010(4)
C69 0.020(6) 0.021(4) 0.023(4) 0.002(3) 0.001(4) 0.002(4)
C70 0.013(5) 0.018(4) 0.020(4) 0.002(3) 0.000(3) 0.001(3)
C71 0.016(6) 0.024(4) 0.025(5) 0.005(3) 0.000(4) 0.001(3)
C72 0.011(5) 0.020(4) 0.027(4) 0.005(3) -0.008(3) -0.010(3)
C73 0.031(6) 0.020(5) 0.030(5) 0.008(4) -0.008(4) -0.010(4)
C74 0.029(6) 0.015(5) 0.040(5) 0.012(4) -0.008(4) -0.009(4)
C75 0.019(6) 0.019(5) 0.040(5) 0.006(4) -0.013(4) -0.008(4)
C76 0.019(6) 0.021(5) 0.042(5) 0.005(4) -0.003(4) -0.004(4)
C77 0.038(6) 0.044(7) 0.087(9) -0.002(7) -0.011(6) -0.008(5)
C78 0.050(7) 0.048(6) 0.067(10) 0.000(6) 0.005(6) -0.004(5)
O1A 0.143(11) 0.244(11) 0.113(8) -0.011(8) -0.033(8) 0.035(10)
O1B 0.143(11) 0.244(11) 0.113(8) -0.011(8) -0.033(8) 0.035(10)
N1B 0.143(11) 0.244(11) 0.113(8) -0.011(8) -0.033(8) 0.035(10)
O1C 0.143(11) 0.244(11) 0.113(8) -0.011(8) -0.033(8) 0.035(10)
O1D 0.111(9) 0.54(2) 0.082(7) 0.012(10) 0.031(6) -0.145(12)
O1E 0.111(9) 0.54(2) 0.082(7) 0.012(10) 0.031(6) -0.145(12)
O1F 0.111(9) 0.54(2) 0.082(7) 0.012(10) 0.031(6) -0.145(12)
N1A 0.111(9) 0.54(2) 0.082(7) 0.012(10) 0.031(6) -0.145(12)

loop_
_atom_type_symbol
_atom_type_description
_atom_type_scat_dispersion_real
_atom_type_scat_dispersion_imag
_atom_type_scat_source
C C 0.0033 0.0016 'International Tables Vol C Tables 4.2.6.8 and 6.1.1.4'
H H 0.0000 0.0000 'International Tables Vol C Tables 4.2.6.8 and 6.1.1.4'
Dy Dy -0.1892 4.4098 'International Tables Vol C Tables 4.2.6.8 and 6.1.1.4'
N N 0.0061 0.0033 'International Tables Vol C Tables 4.2.6.8 and 6.1.1.4'
O O 0.0106 0.0060 'International Tables Vol C Tables 4.2.6.8 and 6.1.1.4'

loop_
_geom_angle_atom_site_label_1
_geom_angle_atom_site_label_2
_geom_angle_atom_site_label_3
_geom_angle
Dy7 Dy1 Dy6 60.29(2)
O3 Dy1 Dy6 132.59(19)
O3 Dy1 Dy7 92.46(18)
O3 Dy1 O4 62.4(3)
O3 Dy1 O5 98.2(3)
O3 Dy1 O6 140.5(3)
O3 Dy1 O16 69.8(3)
O3 Dy1 O18 135.3(3)
O3 Dy1 O27 119.9(3)
O3 Dy1 O28 71.0(3)
O3 Dy1 N20 95.5(3)
O4 Dy1 Dy6 89.93(17)
O4 Dy1 Dy7 110.42(18)
O4 Dy1 N20 132.3(3)
O5 Dy1 Dy6 106.1(2)
O5 Dy1 Dy7 166.3(2)
O5 Dy1 O4 67.8(3)
O5 Dy1 O28 72.1(3)
O5 Dy1 N20 75.2(3)
O6 Dy1 Dy6 40.6(2)
O6 Dy1 Dy7 100.8(2)
O6 Dy1 O4 78.1(3)
O6 Dy1 O5 65.6(3)
O6 Dy1 O16 140.8(3)
O6 Dy1 O18 69.7(3)
O6 Dy1 O27 93.4(3)
O6 Dy1 O28 129.0(3)
O6 Dy1 N20 112.9(4)
O16 Dy1 Dy6 102.62(18)
O16 Dy1 Dy7 43.71(19)
O16 Dy1 O4 124.1(3)
O16 Dy1 O5 149.0(3)
O16 Dy1 O27 82.4(3)
O16 Dy1 O28 76.9(3)
O16 Dy1 N20 77.6(3)
O17 Dy1 Dy6 43.37(18)
O17 Dy1 Dy7 42.5(2)
O17 Dy1 O3 89.8(3)
O17 Dy1 O4 71.7(3)
O17 Dy1 O5 128.5(3)
O17 Dy1 O6 76.2(3)
O17 Dy1 O16 81.1(3)
O17 Dy1 O18 62.6(3)
O17 Dy1 O27 137.8(3)
O17 Dy1 O28 154.7(3)
O17 Dy1 N20 154.7(3)
O18 Dy1 Dy6 40.4(2)
O18 Dy1 Dy7 43.21(19)
O18 Dy1 O4 128.7(3)
O18 Dy1 O5 126.5(3)
O18 Dy1 O16 71.5(3)
O18 Dy1 O27 75.4(3)
O18 Dy1 O28 120.3(3)
O18 Dy1 N20 97.3(4)
O27 Dy1 Dy6 104.4(3)
O27 Dy1 Dy7 102.7(2)
O27 Dy1 O4 146.8(3)
O27 Dy1 O5 79.4(3)
O27 Dy1 O28 50.9(4)
O27 Dy1 N20 25.2(3)
O28 Dy1 Dy6 155.3(2)
O28 Dy1 Dy7 119.8(2)
O28 Dy1 O4 111.0(3)
O28 Dy1 N20 25.7(3)
N20 Dy1 Dy6 129.6(3)
N20 Dy1 Dy7 112.4(3)
Dy1 Dy2 Dy3 108.611(18)
Dy1 Dy2 Dy7 53.933(18)
Dy3 Dy2 Dy7 54.69(2)
O2 Dy2 Dy1 131.54(17)
O2 Dy2 Dy3 35.90(17)
O2 Dy2 Dy7 83.45(17)
O2 Dy2 N1 70.3(3)
O2 Dy2 N3 114.4(3)
O2 Dy2 N4 123.2(3)
O2 Dy2 N6 74.1(3)
O3 Dy2 Dy1 34.69(17)
O3 Dy2 Dy3 133.36(18)
O3 Dy2 Dy7 82.68(18)
O3 Dy2 O2 165.7(2)
O3 Dy2 O15 99.0(3)
O3 Dy2 N1 123.5(3)
O3 Dy2 N3 73.0(3)
O3 Dy2 N4 68.7(3)
O3 Dy2 N6 108.5(3)
O15 Dy2 Dy1 82.94(17)
O15 Dy2 Dy3 35.37(17)
O15 Dy2 Dy7 36.18(17)
O15 Dy2 O2 71.3(2)
O15 Dy2 N1 107.0(3)
O15 Dy2 N3 80.8(3)
O15 Dy2 N4 161.7(3)
O15 Dy2 N6 135.1(3)
O16 Dy2 Dy1 36.01(19)
O16 Dy2 Dy3 81.76(19)
O16 Dy2 Dy7 35.6(2)
O16 Dy2 O2 96.0(3)
O16 Dy2 O3 70.6(3)
O16 Dy2 O15 71.8(3)
O16 Dy2 N1 165.4(3)
O16 Dy2 N3 129.5(3)
O16 Dy2 N4 114.2(3)
O16 Dy2 N6 84.5(3)
N1 Dy2 Dy1 158.2(2)
N1 Dy2 Dy3 89.3(2)
N1 Dy2 Dy7 141.8(2)
N1 Dy2 N4 71.6(3)
N3 Dy2 Dy1 100.5(2)
N3 Dy2 Dy3 99.6(2)
N3 Dy2 Dy7 106.5(2)
N3 Dy2 N1 63.2(3)
N3 Dy2 N4 82.5(3)
N4 Dy2 Dy1 92.7(2)
N4 Dy2 Dy3 157.7(2)
N4 Dy2 Dy7 146.22(19)
N6 Dy2 Dy1 99.9(2)
N6 Dy2 Dy3 105.3(2)
N6 Dy2 Dy7 112.8(2)
N6 Dy2 N1 86.7(3)
N6 Dy2 N3 140.6(3)
N6 Dy2 N4 63.2(3)
Dy4 Dy3 Dy2 112.95(2)
Dy7 Dy3 Dy2 63.024(16)
Dy7 Dy3 Dy4 58.71(2)
O2 Dy3 Dy2 35.05(17)
O2 Dy3 Dy4 117.59(16)
O2 Dy3 Dy7 90.42(17)
O2 Dy3 O14 131.3(2)
O2 Dy3 O30 141.4(2)
O2 Dy3 O32 125.8(2)
O2 Dy3 N16 83.0(2)
O2 Dy3 N18 73.2(3)
O12 Dy3 Dy2 139.45(17)
O12 Dy3 Dy4 40.45(16)
O12 Dy3 Dy7 99.00(16)
O12 Dy3 O2 118.3(2)
O12 Dy3 O14 73.1(2)
O12 Dy3 O15 141.7(2)
O12 Dy3 O30 76.9(2)
O12 Dy3 O32 115.7(2)
O12 Dy3 N16 72.2(3)
O12 Dy3 N18 133.2(3)
O13 Dy3 Dy2 73.13(17)
O13 Dy3 Dy4 41.48(17)
O13 Dy3 Dy7 41.67(19)
O13 Dy3 O2 78.5(2)
O13 Dy3 O12 70.6(2)
O13 Dy3 O14 60.4(3)
O13 Dy3 O15 75.4(3)
O13 Dy3 O30 138.4(2)
O13 Dy3 O32 124.8(2)
O13 Dy3 N16 122.9(3)
O13 Dy3 N18 149.7(3)
O14 Dy3 Dy2 103.71(18)
O14 Dy3 Dy4 39.75(17)
O14 Dy3 Dy7 41.60(18)
O14 Dy3 O30 86.1(2)
O14 Dy3 O32 69.3(2)
O14 Dy3 N16 140.2(3)
O14 Dy3 N18 136.1(3)
O15 Dy3 Dy2 34.80(17)
O15 Dy3 Dy4 101.47(16)
O15 Dy3 Dy7 42.77(16)
O15 Dy3 O2 69.8(2)
O15 Dy3 O14 75.2(2)
O15 Dy3 O30 121.7(2)
O15 Dy3 O32 71.1(2)
O15 Dy3 N16 143.9(2)
O15 Dy3 N18 84.9(3)
O30 Dy3 Dy2 143.62(17)
O30 Dy3 Dy4 97.07(16)
O30 Dy3 Dy7 123.80(16)
O30 Dy3 O32 50.8(2)
O30 Dy3 N16 67.6(2)
O30 Dy3 N18 71.7(2)
O32 Dy3 Dy2 99.52(17)
O32 Dy3 Dy4 105.78(17)
O32 Dy3 Dy7 85.38(16)
N16 Dy3 Dy2 115.25(19)
N16 Dy3 Dy4 112.25(19)
N16 Dy3 Dy7 164.50(19)
N16 Dy3 O32 109.9(2)
N16 Dy3 N18 64.2(3)
N18 Dy3 Dy2 77.52(19)
N18 Dy3 Dy4 168.79(19)
N18 Dy3 Dy7 127.2(2)
N18 Dy3 O32 67.3(3)
Dy7 Dy4 Dy3 60.43(2)
O9 Dy4 Dy3 134.07(17)
O9 Dy4 Dy7 93.33(17)
O9 Dy4 O10 62.1(2)
O9 Dy4 O11 97.7(2)
O9 Dy4 O12 141.3(2)
O9 Dy4 O13 136.0(2)
O9 Dy4 O20 70.3(2)
O9 Dy4 O21 71.9(2)
O9 Dy4 O22 122.9(2)
O9 Dy4 N19 97.2(3)
O10 Dy4 Dy3 91.31(15)
O10 Dy4 Dy7 111.31(16)
O10 Dy4 N19 129.6(3)
O11 Dy4 Dy3 107.31(16)
O11 Dy4 Dy7 167.51(16)
O11 Dy4 O10 69.3(2)
O11 Dy4 O21 70.3(2)
O11 Dy4 N19 68.9(3)
O12 Dy4 Dy3 41.10(17)
O12 Dy4 Dy7 101.37(17)
O12 Dy4 O10 79.2(2)
O12 Dy4 O11 66.3(2)
O12 Dy4 O13 69.6(2)
O12 Dy4 O21 127.3(2)
O12 Dy4 O22 88.4(3)
O12 Dy4 N19 108.0(3)
O13 Dy4 Dy3 39.68(16)
O13 Dy4 Dy7 43.04(18)
O13 Dy4 O10 129.3(2)
O13 Dy4 O11 126.3(2)
O13 Dy4 O21 118.8(2)
O13 Dy4 O22 74.3(3)
O13 Dy4 N19 98.2(3)
O14 Dy4 Dy3 43.00(17)
O14 Dy4 Dy7 42.33(19)
O14 Dy4 O9 91.7(2)
O14 Dy4 O10 73.3(3)
O14 Dy4 O11 131.0(2)
O14 Dy4 O12 76.6(2)
O14 Dy4 O13 61.4(3)
O14 Dy4 O20 81.6(3)
O14 Dy4 O21 155.8(2)
O14 Dy4 O22 135.7(3)
O14 Dy4 N19 156.9(3)
O20 Dy4 Dy3 102.78(17)
O20 Dy4 Dy7 43.91(18)
O20 Dy4 O10 124.5(2)
O20 Dy4 O11 146.6(2)
O20 Dy4 O12 141.0(2)
O20 Dy4 O13 71.6(2)
O20 Dy4 O21 76.3(2)
O20 Dy4 O22 85.2(3)
O20 Dy4 N19 81.4(3)
O21 Dy4 Dy3 152.83(17)
O21 Dy4 Dy7 119.09(17)
O21 Dy4 O10 111.8(2)
O21 Dy4 N19 25.5(2)
O22 Dy4 Dy3 100.75(18)
O22 Dy4 Dy7 103.46(19)
O22 Dy4 O10 144.7(3)
O22 Dy4 O11 75.4(3)
O22 Dy4 O21 52.1(2)
O22 Dy4 N19 26.7(3)
N19 Dy4 Dy3 127.4(2)
N19 Dy4 Dy7 115.5(2)
Dy4 Dy5 Dy6 108.604(17)
Dy4 Dy5 Dy7 54.004(19)
Dy6 Dy5 Dy7 54.60(2)
O8 Dy5 Dy4 129.70(19)
O8 Dy5 Dy6 36.31(19)
O8 Dy5 Dy7 82.28(18)
O8 Dy5 O9 165.0(2)
O8 Dy5 O19 71.5(3)
O8 Dy5 N10 70.2(3)
O8 Dy5 N12 115.8(3)
O8 Dy5 N13 122.9(3)
O8 Dy5 N15 76.0(3)
O9 Dy5 Dy4 35.38(16)
O9 Dy5 Dy6 134.48(16)
O9 Dy5 Dy7 83.89(16)
O9 Dy5 O19 100.4(2)
O9 Dy5 N10 124.7(3)
O9 Dy5 N12 74.4(3)
O9 Dy5 N13 68.7(3)
O9 Dy5 N15 105.1(3)
O19 Dy5 Dy4 83.33(18)
O19 Dy5 Dy6 35.16(19)
O19 Dy5 Dy7 36.71(19)
O19 Dy5 N10 107.2(3)
O19 Dy5 N12 82.5(3)
O19 Dy5 N13 159.0(3)
O19 Dy5 N15 139.2(3)
O20 Dy5 Dy4 35.23(17)
O20 Dy5 Dy6 82.73(18)
O20 Dy5 Dy7 36.23(18)
O20 Dy5 O8 94.9(3)
O20 Dy5 O9 70.4(2)
O20 Dy5 O19 72.9(3)
O20 Dy5 N10 163.6(3)
O20 Dy5 N12 131.9(3)
O20 Dy5 N13 117.1(3)
O20 Dy5 N15 86.3(3)
N10 Dy5 Dy4 160.0(2)
N10 Dy5 Dy6 88.6(2)
N10 Dy5 Dy7 141.8(2)
N10 Dy5 N13 68.6(3)
N10 Dy5 N15 83.5(3)
N12 Dy5 Dy4 102.6(2)
N12 Dy5 Dy6 100.3(2)
N12 Dy5 Dy7 109.3(2)
N12 Dy5 N10 63.3(3)
N12 Dy5 N13 77.3(3)
N12 Dy5 N15 134.7(3)
N13 Dy5 Dy4 95.4(2)
N13 Dy5 Dy6 155.8(2)
N13 Dy5 Dy7 149.2(2)
N13 Dy5 N15 61.7(3)
N15 Dy5 Dy4 99.6(2)
N15 Dy5 Dy6 109.2(2)
N15 Dy5 Dy7 115.7(2)
Dy1 Dy6 Dy5 113.06(3)
Dy7 Dy6 Dy1 58.90(2)
Dy7 Dy6 Dy5 63.212(16)
O6 Dy6 Dy1 40.1(2)
O6 Dy6 Dy5 139.3(2)
O6 Dy6 Dy7 98.8(2)
O6 Dy6 O8 116.3(3)
O6 Dy6 O17 72.5(3)
O6 Dy6 O19 142.1(3)
O6 Dy6 O24 78.9(4)
O6 Dy6 O25 115.3(3)
O6 Dy6 N7 73.6(4)
O6 Dy6 N9 134.3(4)
O8 Dy6 Dy1 114.9(2)
O8 Dy6 Dy5 35.32(18)
O8 Dy6 Dy7 89.30(18)
O8 Dy6 O17 130.2(3)
O8 Dy6 O24 142.2(3)
O8 Dy6 O25 128.3(3)
O8 Dy6 N7 81.3(3)
O8 Dy6 N9 74.7(3)
O17 Dy6 Dy1 39.8(2)
O17 Dy6 Dy5 104.40(18)
O17 Dy6 Dy7 42.04(18)
O17 Dy6 O24 86.6(3)
O17 Dy6 O25 69.6(3)
O17 Dy6 N7 141.7(3)
O17 Dy6 N9 136.5(4)
O18 Dy6 Dy1 41.32(19)
O18 Dy6 Dy5 73.40(19)
O18 Dy6 Dy7 42.2(2)
O18 Dy6 O6 70.1(3)
O18 Dy6 O8 76.1(3)
O18 Dy6 O17 60.8(3)
O18 Dy6 O19 76.5(3)
O18 Dy6 O24 140.0(3)
O18 Dy6 O25 125.7(3)
O18 Dy6 N7 121.7(4)
O18 Dy6 N9 148.7(3)
O19 Dy6 Dy1 102.18(19)
O19 Dy6 Dy5 35.14(19)
O19 Dy6 Dy7 43.30(19)
O19 Dy6 O8 70.5(3)
O19 Dy6 O17 76.0(3)
O19 Dy6 O24 119.9(4)
O19 Dy6 O25 71.3(3)
O19 Dy6 N7 141.8(3)
O19 Dy6 N9 83.5(4)
O24 Dy6 Dy1 98.9(3)
O24 Dy6 Dy5 141.8(3)
O24 Dy6 Dy7 124.0(3)
O24 Dy6 O25 48.8(4)
O24 Dy6 N7 69.8(4)
O24 Dy6 N9 71.1(4)
O25 Dy6 Dy1 106.1(2)
O25 Dy6 Dy5 100.3(3)
O25 Dy6 Dy7 86.0(2)
N7 Dy6 Dy1 113.0(3)
N7 Dy6 Dy5 112.8(3)
N7 Dy6 Dy7 163.5(3)
N7 Dy6 O25 110.5(4)
N7 Dy6 N9 64.2(4)
N9 Dy6 Dy1 169.9(3)
N9 Dy6 Dy5 76.4(3)
N9 Dy6 Dy7 126.4(3)
N9 Dy6 O25 67.5(4)
Dy1 Dy7 Dy3 124.33(2)
Dy1 Dy7 Dy4 149.08(3)
Dy1 Dy7 Dy6 60.82(2)
Dy4 Dy7 Dy3 60.857(16)
Dy4 Dy7 Dy6 124.23(2)
Dy6 Dy7 Dy3 163.61(3)
O13 Dy7 Dy1 117.67(17)
O13 Dy7 Dy3 39.94(16)
O13 Dy7 Dy4 43.12(16)
O13 Dy7 Dy6 155.38(16)
O13 Dy7 O15 72.9(2)
O13 Dy7 O16 75.7(3)
O13 Dy7 O18 119.3(3)
O13 Dy7 O19 132.4(2)
O13 Dy7 O20 70.1(2)
O14 Dy7 Dy1 164.85(17)
O14 Dy7 Dy3 43.46(17)
O14 Dy7 Dy4 40.86(18)
O14 Dy7 Dy6 127.88(17)
O14 Dy7 O13 60.5(2)
O14 Dy7 O15 75.8(2)
O14 Dy7 O16 129.7(2)
O14 Dy7 O17 133.9(3)
O14 Dy7 O18 152.4(3)
O14 Dy7 O19 87.3(3)
O14 Dy7 O20 78.3(2)
O15 Dy7 Dy1 89.21(16)
O15 Dy7 Dy3 41.64(16)
O15 Dy7 Dy4 102.48(16)
O15 Dy7 Dy6 129.80(17)
O15 Dy7 O19 135.6(3)
O15 Dy7 O20 141.9(2)
O16 Dy7 Dy1 42.79(18)
O16 Dy7 Dy3 87.19(17)
O16 Dy7 Dy4 115.50(19)
O16 Dy7 Dy6 102.25(18)
O16 Dy7 O15 68.4(2)
O16 Dy7 O19 142.8(3)
O16 Dy7 O20 110.0(3)
O17 Dy7 Dy1 40.7(2)
O17 Dy7 Dy3 127.51(18)
O17 Dy7 Dy4 165.2(2)
O17 Dy7 Dy6 43.92(18)
O17 Dy7 O13 151.6(3)
O17 Dy7 O15 86.7(2)
O17 Dy7 O16 78.6(3)
O17 Dy7 O18 61.1(3)
O17 Dy7 O19 75.9(3)
O17 Dy7 O20 131.2(2)
O18 Dy7 Dy1 42.75(18)
O18 Dy7 Dy3 154.6(2)
O18 Dy7 Dy4 117.49(19)
O18 Dy7 Dy6 40.8(2)
O18 Dy7 O15 131.7(2)
O18 Dy7 O16 70.5(3)
O18 Dy7 O19 73.6(3)
O18 Dy7 O20 76.4(2)
O19 Dy7 Dy1 102.16(19)
O19 Dy7 Dy3 129.96(19)
O19 Dy7 Dy4 89.43(19)
O19 Dy7 Dy6 41.36(19)
O20 Dy7 Dy1 115.91(17)
O20 Dy7 Dy3 101.22(17)
O20 Dy7 Dy4 41.87(16)
O20 Dy7 Dy6 88.23(17)
O20 Dy7 O19 69.6(3)
C2 O1 C1 115.7(8)
Dy2 O2 Dy3 109.0(3)
C8 O2 Dy2 127.9(6)
C8 O2 Dy3 121.6(6)
Dy1 O3 Dy2 110.2(3)
C21 O3 Dy1 119.4(6)
C21 O3 Dy2 130.4(6)
C15 O4 Dy1 126.4(7)
C16 O4 Dy1 110.3(7)
C16 O4 C15 116.5(9)
C26 O5 Dy1 125.2(9)
C27 O5 Dy1 116.0(9)
C27 O5 C26 118.7(11)
Dy1 O6 Dy6 99.3(3)
C32 O6 Dy1 124.5(9)
C32 O6 Dy6 135.3(9)
C40 O7 C39 116.1(9)
Dy5 O8 Dy6 108.4(3)
C45 O8 Dy5 127.5(7)
C45 O8 Dy6 122.8(7)
Dy4 O9 Dy5 109.1(3)
C58 O9 Dy4 121.9(6)
C58 O9 Dy5 128.8(6)
C52 O10 Dy4 126.8(6)
C53 O10 Dy4 113.7(6)
C53 O10 C52 114.9(8)
C64 O11 Dy4 125.9(6)
C64 O11 C65 115.8(8)
C65 O11 Dy4 118.0(6)
Dy4 O12 Dy3 98.5(3)
C70 O12 Dy3 139.0(6)
C70 O12 Dy4 122.2(6)
Dy3 O13 Dy4 98.8(3)
Dy3 O13 Dy7 98.4(3)
Dy7 O13 Dy4 93.8(2)
Dy4 O14 Dy3 97.2(3)
Dy4 O14 Dy7 96.8(3)
Dy7 O14 Dy3 94.9(3)
Dy2 O15 Dy3 109.8(3)
Dy2 O15 Dy7 109.1(3)
Dy3 O15 Dy7 95.6(2)
Dy1 O16 Dy7 93.5(3)
Dy2 O16 Dy1 109.2(3)
Dy2 O16 Dy7 110.6(3)
Dy1 O17 Dy6 96.9(3)
Dy1 O17 Dy7 96.7(3)
Dy7 O17 Dy6 94.0(3)
Dy1 O18 Dy7 94.0(3)
Dy6 O18 Dy1 98.3(3)
Dy6 O18 Dy7 97.1(3)
Dy5 O19 Dy6 109.7(3)
Dy5 O19 Dy7 108.2(3)
Dy6 O19 Dy7 95.3(3)
Dy4 O20 Dy7 94.2(2)
Dy5 O20 Dy4 109.7(3)
Dy5 O20 Dy7 109.3(3)
N19 O21 Dy4 94.2(6)
N19 O22 Dy4 95.8(6)
N21 O24 Dy6 102.3(11)
N21 O25 Dy6 93.8(10)
N20 O27 Dy1 98.8(9)
N20 O28 Dy1 93.1(10)
N22 O30 Dy3 98.5(6)
N22 O32 Dy3 93.1(6)
N2 N1 Dy2 114.9(6)
C9 N1 Dy2 127.3(7)
C9 N1 N2 116.8(9)
N1 N2 H2 122.3
C10 N2 N1 115.3(9)
C10 N2 H2 122.3
C10 N3 Dy2 118.6(7)
C14 N3 Dy2 123.4(7)
C14 N3 C10 117.7(10)
N5 N4 Dy2 114.2(7)
C22 N4 Dy2 130.2(8)
C22 N4 N5 115.3(10)
N4 N5 H5 121.8
C23 N5 N4 116.5(10)
C23 N5 H5 121.8
C23 N6 Dy2 119.2(8)
C25 N6 Dy2 123.1(8)
C25 N6 C23 117.7(11)
N8 N7 Dy6 113.9(9)
C33 N7 Dy6 130.8(12)
C33 N7 N8 115.3(13)
N7 N8 H8 118.5
C34 N8 N7 123.1(13)
C34 N8 H8 118.5
C34 N9 Dy6 120.5(13)
C34 N9 C38 114.0(15)
C38 N9 Dy6 125.3(10)
N11 N10 Dy5 114.1(7)
C46 N10 Dy5 127.9(9)
C46 N10 N11 116.4(10)
N10 N11 H11 120.2
C47 N11 N10 119.7(10)
C47 N11 H11 120.2
C47 N12 Dy5 118.4(8)
C47 N12 C51 115.8(11)
C51 N12 Dy5 124.3(7)
N14 N13 Dy5 113.8(7)
C59 N13 Dy5 128.3(7)
C59 N13 N14 116.3(9)
N13 N14 H14 121.3
N13 N14 C60 117.3(10)
C60 N14 H14 121.3
C60 N15 Dy5 118.4(8)
C77 N15 Dy5 124.0(9)
C77 N15 C60 115.9(12)
N17 N16 Dy3 115.1(6)
C71 N16 Dy3 131.1(7)
C71 N16 N17 113.7(9)
N16 N17 H17 119.2
C72 N17 N16 121.6(9)
C72 N17 H17 119.2
C72 N18 Dy3 117.2(7)
C72 N18 C76 116.9(9)
C76 N18 Dy3 125.7(7)
O21 N19 Dy4 60.3(5)
O21 N19 O22 117.4(9)
O22 N19 Dy4 57.5(5)
O23 N19 Dy4 174.0(10)
O23 N19 O21 123.0(10)
O23 N19 O22 119.6(10)
O27 N20 Dy1 56.0(8)
O27 N20 O28 117.1(15)
O28 N20 Dy1 61.2(8)
O29 N20 Dy1 176.6(12)
O29 N20 O27 122.6(15)
O29 N20 O28 120.3(16)
O24 N21 O25 114.8(16)
O24 N21 O26 126.7(16)
O25 N21 O26 117.4(16)
O31 N22 O30 121.2(9)
O31 N22 O32 121.6(9)
O32 N22 O30 117.2(9)
O36 N24 O37 117.8(12)
O36 N24 O38 122.1(12)
O38 N24 O37 120.1(12)
O1 C1 H1A 109.5
O1 C1 H1B 109.5
O1 C1 H1C 109.5
H1A C1 H1B 109.5
H1A C1 H1C 109.5
H1B C1 H1C 109.5
O1 C2 C3 125.4(10)
O1 C2 C8 113.9(9)
C3 C2 C8 120.5(10)
C2 C3 H3 120.4
C2 C3 C4 119.3(11)
C4 C3 H3 120.4
C3 C4 H4 119.5
C5 C4 C3 121.0(11)
C5 C4 H4 119.5
C4 C5 H5A 119.0
C4 C5 C7 122.0(11)
C7 C5 H5A 119.0
C25 C6 H6 120.5
C78 C6 H6 120.5
C78 C6 C25 118.9(14)
C5 C7 C8 119.5(11)
C5 C7 C9 118.3(10)
C9 C7 C8 122.1(10)
O2 C8 C2 118.1(9)
O2 C8 C7 124.3(10)
C7 C8 C2 117.6(10)
N1 C9 C7 127.6(10)
N1 C9 H9 116.2
C7 C9 H9 116.2
N2 C10 C11 119.6(10)
N3 C10 N2 118.4(10)
N3 C10 C11 122.0(11)
C10 C11 H11A 121.0
C12 C11 C10 118.0(11)
C12 C11 H11A 121.0
C11 C12 H12 119.9
C11 C12 C13 120.2(12)
C13 C12 H12 119.9
C12 C13 H13 121.8
C14 C13 C12 116.5(12)
C14 C13 H13 121.8
N3 C14 C13 125.4(11)
N3 C14 H14A 117.3
C13 C14 H14A 117.3
O4 C15 H15A 109.5
O4 C15 H15B 109.5
O4 C15 H15C 109.5
H15A C15 H15B 109.5
H15A C15 H15C 109.5
H15B C15 H15C 109.5
O4 C16 C21 113.4(9)
C17 C16 O4 125.5(11)
C17 C16 C21 121.0(10)
C16 C17 H17A 120.1
C16 C17 C18 119.7(12)
C18 C17 H17A 120.1
C17 C18 H18 120.9
C19 C18 C17 118.2(11)
C19 C18 H18 120.9
C18 C19 H19 118.8
C20 C19 C18 122.5(11)
C20 C19 H19 118.8
C19 C20 C21 119.9(11)
C19 C20 C22 116.7(11)
C21 C20 C22 122.3(11)
O3 C21 C16 117.4(9)
O3 C21 C20 123.9(10)
C20 C21 C16 118.6(10)
N4 C22 C20 123.1(11)
N4 C22 H22 118.5
C20 C22 H22 118.5
N5 C23 N6 117.6(11)
N5 C23 C24 119.4(12)
N6 C23 C24 122.9(13)
C23 C24 H24 120.2
C23 C24 C78 119.5(14)
C78 C24 H24 120.2
N6 C25 C6 123.4(13)
N6 C25 H25 118.3
C6 C25 H25 118.3
O5 C26 H26A 109.5
O5 C26 H26B 109.5
O5 C26 H26C 109.5
H26A C26 H26B 109.5
H26A C26 H26C 109.5
H26B C26 H26C 109.5
O5 C27 C32 117.8(12)
C28 C27 O5 122.5(16)
C28 C27 C32 119.6(16)
C27 C28 H28 121.2
C27 C28 C29 117.6(19)
C29 C28 H28 121.2
C28 C29 H29 119.0
C30 C29 C28 121.9(18)
C30 C29 H29 119.0
C29 C30 H30 119.2
C29 C30 C31 121.6(17)
C31 C30 H30 119.2
C30 C31 C32 116.6(16)
C30 C31 C33 118.0(15)
C33 C31 C32 125.0(14)
O6 C32 C27 113.3(12)
O6 C32 C31 125.1(14)
C31 C32 C27 121.5(13)
N7 C33 C31 129.7(16)
N7 C33 H33 115.2
C31 C33 H33 115.2
N8 C34 C35 118.8(15)
N9 C34 N8 115.8(16)
N9 C34 C35 125.4(18)
C34 C35 H35 121.5
C36 C35 C34 116.9(17)
C36 C35 H35 121.5
C35 C36 H36 120.6
C35 C36 C37 119(2)
C37 C36 H36 120.6
C36 C37 H37 119.5
C36 C37 C38 121(2)
C38 C37 H37 119.5
N9 C38 C37 123.5(17)
N9 C38 H38 118.2
C37 C38 H38 118.2
O7 C39 H39A 109.5
O7 C39 H39B 109.5
O7 C39 H39C 109.5
H39A C39 H39B 109.5
H39A C39 H39C 109.5
H39B C39 H39C 109.5
O7 C40 C45 112.3(10)
C41 C40 O7 126.3(12)
C41 C40 C45 121.3(12)
C40 C41 H41 120.2
C40 C41 C42 119.5(15)
C42 C41 H41 120.2
C41 C42 H42 119.4
C43 C42 C41 121.2(14)
C43 C42 H42 119.4
C42 C43 H43 119.1
C42 C43 C44 121.8(15)
C44 C43 H43 119.1
C43 C44 C45 117.9(13)
C43 C44 C46 117.7(13)
C46 C44 C45 124.3(11)
O8 C45 C40 120.3(10)
O8 C45 C44 121.8(11)
C40 C45 C44 117.9(11)
N10 C46 C44 124.7(12)
N10 C46 H46 117.7
C44 C46 H46 117.7
N11 C47 N12 116.2(11)
N11 C47 C48 123.1(11)
N12 C47 C48 120.6(12)
C47 C48 H48 120.1
C49 C48 C47 119.7(13)
C49 C48 H48 120.1
C48 C49 H49 119.0
C48 C49 C50 122.0(14)
C50 C49 H49 119.0
C49 C50 H50 121.8
C49 C50 C51 116.4(14)
C51 C50 H50 121.8
N12 C51 C50 125.1(12)
N12 C51 H51 117.4
C50 C51 H51 117.4
O10 C52 H52A 109.5
O10 C52 H52B 109.5
O10 C52 H52C 109.5
H52A C52 H52B 109.5
H52A C52 H52C 109.5
H52B C52 H52C 109.5
O10 C53 C58 111.8(8)
C54 C53 O10 126.2(9)
C54 C53 C58 121.9(9)
C53 C54 H54 120.0
C55 C54 C53 119.9(10)
C55 C54 H54 120.0
C54 C55 H55 120.4
C56 C55 C54 119.1(11)
C56 C55 H55 120.4
C55 C56 H56 119.1
C55 C56 C57 121.9(10)
C57 C56 H56 119.1
C56 C57 C59 117.0(9)
C58 C57 C56 119.3(9)
C58 C57 C59 123.2(10)
O9 C58 C53 118.1(9)
O9 C58 C57 124.0(9)
C57 C58 C53 117.6(9)
N13 C59 C57 123.2(10)
N13 C59 H59 118.4
C57 C59 H59 118.4
N15 C60 N14 114.6(11)
N15 C60 C61 125.6(13)
C61 C60 N14 119.6(13)
C60 C61 H61 121.3
C60 C61 C62 117.4(16)
C62 C61 H61 121.3
C61 C62 H62 120.7
C61 C62 C63 118.7(17)
C63 C62 H62 120.7
C62 C63 H63 120.4
C77 C63 C62 119.1(17)
C77 C63 H63 120.4
O11 C64 H64A 109.5
O11 C64 H64B 109.5
O11 C64 H64C 109.5
H64A C64 H64B 109.5
H64A C64 H64C 109.5
H64B C64 H64C 109.5
C66 C65 O11 123.4(10)
C66 C65 C70 123.3(10)
C70 C65 O11 113.2(9)
C65 C66 H66 120.1
C65 C66 C67 119.7(11)
C67 C66 H66 120.1
C66 C67 H67 120.3
C68 C67 C66 119.5(11)
C68 C67 H67 120.3
C67 C68 H68 119.0
C67 C68 C69 121.9(10)
C69 C68 H68 119.0
C68 C69 C71 116.6(10)
C70 C69 C68 118.2(10)
C70 C69 C71 125.2(10)
O12 C70 C65 119.2(9)
O12 C70 C69 123.5(9)
C69 C70 C65 117.3(10)
N16 C71 C69 128.9(10)
N16 C71 H71 115.5
C69 C71 H71 115.5
N17 C72 C73 119.0(10)
N18 C72 N17 118.3(9)
N18 C72 C73 122.7(10)
C72 C73 H73 120.4
C74 C73 C72 119.2(11)
C74 C73 H73 120.4
C73 C74 H74 120.2
C73 C74 C75 119.5(11)
C75 C74 H74 120.2
C74 C75 H75 120.8
C76 C75 C74 118.5(11)
C76 C75 H75 120.8
N18 C76 H76 118.4
C75 C76 N18 123.1(11)
C75 C76 H76 118.4
N15 C77 C63 122.9(17)
N15 C77 H77 118.5
C63 C77 H77 118.5
C6 C78 C24 117.5(14)
C6 C78 H78 121.3
C24 C78 H78 121.3
O1B N1B O1A 104(3)
O1B N1B O1C 147(4)
O1C N1B O1A 109(3)
O1D N1A O1F 117.2(12)
O1E N1A O1D 121.1(14)
O1E N1A O1F 120.3(13)

loop_
_geom_bond_atom_site_label_1
_geom_bond_atom_site_label_2
_geom_bond_distance
Dy1 Dy6 3.5671(12)
Dy1 Dy7 3.4982(12)
Dy1 O3 2.318(7)
Dy1 O4 2.644(8)
Dy1 O5 2.490(9)
Dy1 O6 2.328(9)
Dy1 O16 2.381(8)
Dy1 O17 2.298(9)
Dy1 O18 2.380(8)
Dy1 O27 2.441(10)
Dy1 O28 2.553(11)
Dy1 N20 2.910(16)
Dy2 Dy3 3.8644(12)
Dy2 Dy7 3.8901(10)
Dy2 O2 2.348(7)
Dy2 O3 2.344(7)
Dy2 O15 2.345(7)
Dy2 O16 2.309(7)
Dy2 N1 2.523(9)
Dy2 N3 2.506(9)
Dy2 N4 2.532(9)
Dy2 N6 2.498(10)
Dy3 Dy4 3.5767(10)
Dy3 Dy7 3.5619(11)
Dy3 O2 2.397(7)
Dy3 O12 2.377(7)
Dy3 O13 2.311(7)
Dy3 O14 2.459(7)
Dy3 O15 2.378(7)
Dy3 O30 2.483(7)
Dy3 O32 2.604(7)
Dy3 N16 2.555(9)
Dy3 N18 2.583(9)
Dy4 Dy7 3.4994(13)
Dy4 O9 2.341(7)
Dy4 O10 2.593(7)
Dy4 O11 2.475(7)
Dy4 O12 2.346(7)
Dy4 O13 2.397(7)
Dy4 O14 2.306(7)
Dy4 O20 2.342(7)
Dy4 O21 2.520(7)
Dy4 O22 2.454(8)
Dy4 N19 2.894(10)
Dy5 Dy6 3.8500(14)
Dy5 Dy7 3.8858(11)
Dy5 O8 2.346(7)
Dy5 O9 2.350(7)
Dy5 O19 2.354(8)
Dy5 O20 2.330(7)
Dy5 N10 2.502(9)
Dy5 N12 2.493(10)
Dy5 N13 2.521(10)
Dy5 N15 2.535(10)
Dy6 Dy7 3.5484(11)
Dy6 O6 2.354(9)
Dy6 O8 2.402(8)
Dy6 O17 2.467(7)
Dy6 O18 2.335(9)
Dy6 O19 2.355(8)
Dy6 O24 2.496(11)
Dy6 O25 2.613(11)
Dy6 N7 2.544(11)
Dy6 N9 2.563(13)
Dy7 O13 2.394(7)
Dy7 O14 2.373(8)
Dy7 O15 2.430(7)
Dy7 O16 2.422(8)
Dy7 O17 2.382(8)
Dy7 O18 2.401(8)
Dy7 O19 2.444(8)
Dy7 O20 2.434(7)
O1 C1 1.432(13)
O1 C2 1.374(12)
O2 C8 1.340(12)
O3 C21 1.361(12)
O4 C15 1.425(13)
O4 C16 1.388(12)
O5 C26 1.447(17)
O5 C27 1.384(17)
O6 C32 1.379(15)
O7 C39 1.433(14)
O7 C40 1.366(13)
O8 C45 1.335(13)
O9 C58 1.333(12)
O10 C52 1.420(11)
O10 C53 1.392(12)
O11 C64 1.414(12)
O11 C65 1.420(12)
O12 C70 1.352(12)
O21 N19 1.251(12)
O22 N19 1.307(12)
O23 N19 1.198(12)
O24 N21 1.207(17)
O25 N21 1.301(16)
O26 N21 1.327(18)
O27 N20 1.254(16)
O28 N20 1.265(15)
O29 N20 1.248(17)
O30 N22 1.285(11)
O31 N22 1.212(11)
O32 N22 1.274(11)
O36 N24 1.228(13)
O37 N24 1.258(15)
O38 N24 1.253(14)
N1 N2 1.393(12)
N1 C9 1.298(13)
N2 H2 0.8800
N2 C10 1.365(14)
N3 C10 1.352(13)
N3 C14 1.325(14)
N4 N5 1.377(13)
N4 C22 1.295(14)
N5 H5 0.8800
N5 C23 1.348(15)
N6 C23 1.350(14)
N6 C25 1.326(15)
N7 N8 1.403(17)
N7 C33 1.236(19)
N8 H8 0.8800
N8 C34 1.38(2)
N9 C34 1.311(18)
N9 C38 1.33(2)
N10 N11 1.374(13)
N10 C46 1.296(15)
N11 H11 0.8800
N11 C47 1.335(15)
N12 C47 1.353(14)
N12 C51 1.386(15)
N13 N14 1.373(12)
N13 C59 1.298(14)
N14 H14 0.8800
N14 C60 1.377(15)
N15 C60 1.359(16)
N15 C77 1.351(16)
N16 N17 1.378(11)
N16 C71 1.274(13)
N17 H17 0.8800
N17 C72 1.361(13)
N18 C72 1.359(13)
N18 C76 1.371(14)
C1 H1A 0.9800
C1 H1B 0.9800
C1 H1C 0.9800
C2 C3 1.380(15)
C2 C8 1.439(15)
C3 H3 0.9500
C3 C4 1.384(15)
C4 H4 0.9500
C4 C5 1.354(15)
C5 H5A 0.9500
C5 C7 1.376(15)
C6 H6 0.9500
C6 C25 1.410(18)
C6 C78 1.381(19)
C7 C8 1.408(15)
C7 C9 1.407(15)
C9 H9 0.9500
C10 C11 1.401(15)
C11 H11A 0.9500
C11 C12 1.383(16)
C12 H12 0.9500
C12 C13 1.405(16)
C13 H13 0.9500
C13 C14 1.368(16)
C14 H14A 0.9500
C15 H15A 0.9800
C15 H15B 0.9800
C15 H15C 0.9800
C16 C17 1.387(15)
C16 C21 1.406(15)
C17 H17A 0.9500
C17 C18 1.401(15)
C18 H18 0.9500
C18 C19 1.389(16)
C19 H19 0.9500
C19 C20 1.369(16)
C20 C21 1.389(15)
C20 C22 1.471(16)
C22 H22 0.9500
C23 C24 1.378(17)
C24 H24 0.9500
C24 C78 1.411(19)
C25 H25 0.9500
C26 H26A 0.9800
C26 H26B 0.9800
C26 H26C 0.9800
C27 C28 1.38(2)
C27 C32 1.42(2)
C28 H28 0.9500
C28 C29 1.41(2)
C29 H29 0.9500
C29 C30 1.36(2)
C30 H30 0.9500
C30 C31 1.38(2)
C31 C32 1.405(19)
C31 C33 1.40(2)
C33 H33 0.9500
C34 C35 1.44(2)
C35 H35 0.9500
C35 C36 1.32(2)
C36 H36 0.9500
C36 C37 1.34(2)
C37 H37 0.9500
C37 C38 1.38(2)
C38 H38 0.9500
C39 H39A 0.9800
C39 H39B 0.9800
C39 H39C 0.9800
C40 C41 1.332(16)
C40 C45 1.415(17)
C41 H41 0.9500
C41 C42 1.39(2)
C42 H42 0.9500
C42 C43 1.33(2)
C43 H43 0.9500
C43 C44 1.386(18)
C44 C45 1.427(16)
C44 C46 1.414(18)
C46 H46 0.9500
C47 C48 1.442(18)
C48 H48 0.9500
C48 C49 1.336(19)
C49 H49 0.9500
C49 C50 1.363(19)
C50 H50 0.9500
C50 C51 1.386(18)
C51 H51 0.9500
C52 H52A 0.9800
C52 H52B 0.9800
C52 H52C 0.9800
C53 C54 1.390(14)
C53 C58 1.407(14)
C54 H54 0.9500
C54 C55 1.383(15)
C55 H55 0.9500
C55 C56 1.370(15)
C56 H56 0.9500
C56 C57 1.418(14)
C57 C58 1.395(13)
C57 C59 1.441(14)
C59 H59 0.9500
C60 C61 1.359(17)
C61 H61 0.9500
C61 C62 1.38(2)
C62 H62 0.9500
C62 C63 1.42(3)
C63 H63 0.9500
C63 C77 1.37(2)
C64 H64A 0.9800
C64 H64B 0.9800
C64 H64C 0.9800
C65 C66 1.340(15)
C65 C70 1.415(14)
C66 H66 0.9500
C66 C67 1.381(15)
C67 H67 0.9500
C67 C68 1.364(15)
C68 H68 0.9500
C68 C69 1.421(15)
C69 C70 1.398(14)
C69 C71 1.429(14)
C71 H71 0.9500
C72 C73 1.400(14)
C73 H73 0.9500
C73 C74 1.340(15)
C74 H74 0.9500
C74 C75 1.429(16)
C75 H75 0.9500
C75 C76 1.355(15)
C76 H76 0.9500
C77 H77 0.9500
C78 H78 0.9500
O1A N1B 1.30(3)
O1B N1B 1.14(3)
N1B O1C 1.21(3)
O1D N1A 1.268(16)
O1E N1A 1.229(16)
O1F N1A 1.377(16)

loop_
_geom_torsion_atom_site_label_1
_geom_torsion_atom_site_label_2
_geom_torsion_atom_site_label_3
_geom_torsion_atom_site_label_4
_geom_torsion
Dy1 O3 C21 C16 36.0(12)
Dy1 O3 C21 C20 -140.2(9)
Dy1 O4 C16 C17 150.8(10)
Dy1 O4 C16 C21 -27.2(11)
Dy1 O5 C27 C28 -166.6(15)
Dy1 O5 C27 C32 13.3(17)
Dy1 O6 C32 C27 -13.4(16)
Dy1 O6 C32 C31 163.6(11)
Dy1 O27 N20 O28 -3.9(14)
Dy1 O27 N20 O29 176.2(13)
Dy1 O28 N20 O27 3.7(13)
Dy1 O28 N20 O29 -176.4(13)
Dy2 O2 C8 C2 -135.0(8)
Dy2 O2 C8 C7 45.2(13)
Dy2 O3 C21 C16 -145.9(8)
Dy2 O3 C21 C20 37.9(15)
Dy2 N1 N2 C10 34.4(11)
Dy2 N1 C9 C7 -15.0(15)
Dy2 N3 C10 N2 -6.0(12)
Dy2 N3 C10 C11 173.5(8)
Dy2 N3 C14 C13 -176.3(9)
Dy2 N4 N5 C23 35.5(12)
Dy2 N4 C22 C20 -17.6(16)
Dy2 N6 C23 N5 -0.7(14)
Dy2 N6 C23 C24 176.5(10)
Dy2 N6 C25 C6 -177.6(9)
Dy3 O2 C8 C2 60.5(11)
Dy3 O2 C8 C7 -119.4(9)
Dy3 O12 C70 C65 -179.9(7)
Dy3 O12 C70 C69 -2.2(16)
Dy3 O30 N22 O31 -173.1(9)
Dy3 O30 N22 O32 7.1(9)
Dy3 O32 N22 O30 -6.7(9)
Dy3 O32 N22 O31 173.5(9)
Dy3 N16 N17 C72 18.8(11)
Dy3 N16 C71 C69 0.5(16)
Dy3 N18 C72 N17 -10.2(11)
Dy3 N18 C72 C73 172.0(7)
Dy3 N18 C76 C75 -172.0(8)
Dy4 O9 C58 C53 27.4(13)
Dy4 O9 C58 C57 -146.0(8)
Dy4 O10 C53 C54 156.0(10)
Dy4 O10 C53 C58 -26.9(11)
Dy4 O11 C65 C66 -173.7(8)
Dy4 O11 C65 C70 7.7(11)
Dy4 O12 C70 C65 -8.6(12)
Dy4 O12 C70 C69 169.1(7)
Dy4 O21 N19 O22 -7.3(10)
Dy4 O21 N19 O23 174.1(12)
Dy4 O22 N19 O21 7.5(11)
Dy4 O22 N19 O23 -173.9(11)
Dy5 O8 C45 C40 -134.7(10)
Dy5 O8 C45 C44 44.1(16)
Dy5 O9 C58 C53 -146.2(8)
Dy5 O9 C58 C57 40.4(14)
Dy5 N10 N11 C47 28.7(14)
Dy5 N10 C46 C44 -15(2)
Dy5 N12 C47 N11 -14.7(14)
Dy5 N12 C47 C48 162.2(10)
Dy5 N12 C51 C50 -162.7(11)
Dy5 N13 N14 C60 38.9(12)
Dy5 N13 C59 C57 -23.6(16)
Dy5 N15 C60 N14 -16.4(14)
Dy5 N15 C60 C61 158.8(11)
Dy5 N15 C77 C63 -162.9(13)
Dy6 O6 C32 C27 -179.6(9)
Dy6 O6 C32 C31 -3(2)
Dy6 O8 C45 C40 60.0(14)
Dy6 O8 C45 C44 -121.2(11)
Dy6 O24 N21 O25 5.8(15)
Dy6 O24 N21 O26 -162.1(14)
Dy6 O25 N21 O24 -5.4(14)
Dy6 O25 N21 O26 163.6(12)
Dy6 N7 N8 C34 15.3(17)
Dy6 N7 C33 C31 -9(3)
Dy6 N9 C34 N8 -10.0(19)
Dy6 N9 C34 C35 166.9(12)
Dy6 N9 C38 C37 -170.9(12)
O1 C2 C3 C4 -177.4(10)
O1 C2 C8 O2 0.3(13)
O1 C2 C8 C7 -179.8(9)
O4 C16 C17 C18 -175.5(11)
O4 C16 C21 O3 -1.0(14)
O4 C16 C21 C20 175.4(10)
O5 C27 C28 C29 176.0(18)
O5 C27 C32 O6 -1(2)
O5 C27 C32 C31 -178.4(13)
O7 C40 C41 C42 177.3(14)
O7 C40 C45 O8 -0.5(17)
O7 C40 C45 C44 -179.3(11)
O10 C53 C54 C55 -179.0(10)
O10 C53 C58 O9 3.0(14)
O10 C53 C58 C57 176.8(9)
O11 C65 C66 C67 179.1(10)
O11 C65 C70 O12 0.1(13)
O11 C65 C70 C69 -177.8(9)
N1 N2 C10 N3 -19.1(14)
N1 N2 C10 C11 161.4(9)
N2 N1 C9 C7 176.8(10)
N2 C10 C11 C12 -178.8(10)
N3 C10 C11 C12 1.7(16)
N4 N5 C23 N6 -23.7(15)
N4 N5 C23 C24 159.0(11)
N5 N4 C22 C20 170.0(10)
N5 C23 C24 C78 -179.6(12)
N6 C23 C24 C78 3(2)
N7 N8 C34 N9 -4(2)
N7 N8 C34 C35 178.9(12)
N8 N7 C33 C31 172.3(15)
N8 C34 C35 C36 -177.2(15)
N9 C34 C35 C36 6(3)
N10 N11 C47 N12 -9.8(17)
N10 N11 C47 C48 173.3(12)
N11 N10 C46 C44 -179.9(12)
N11 C47 C48 C49 177.5(14)
N12 C47 C48 C49 1(2)
N13 N14 C60 N15 -15.2(16)
N13 N14 C60 C61 169.3(12)
N14 N13 C59 C57 172.0(10)
N14 C60 C61 C62 -178.4(14)
N15 C60 C61 C62 7(2)
N16 N17 C72 N18 -5.9(14)
N16 N17 C72 C73 172.0(9)
N17 N16 C71 C69 179.1(10)
N17 C72 C73 C74 -175.7(9)
N18 C72 C73 C74 2.1(15)
C1 O1 C2 C3 -10.1(15)
C1 O1 C2 C8 175.0(9)
C2 C3 C4 C5 -0.1(18)
C3 C2 C8 O2 -174.9(10)
C3 C2 C8 C7 5.0(15)
C3 C4 C5 C7 0.6(18)
C4 C5 C7 C8 1.7(17)
C4 C5 C7 C9 179.1(10)
C5 C7 C8 O2 175.5(10)
C5 C7 C8 C2 -4.4(15)
C5 C7 C9 N1 170.7(10)
C8 C2 C3 C4 -2.8(17)
C8 C7 C9 N1 -11.9(17)
C9 N1 N2 C10 -155.9(9)
C9 C7 C8 O2 -1.9(16)
C9 C7 C8 C2 178.3(9)
C10 N3 C14 C13 -2.6(17)
C10 C11 C12 C13 0.0(17)
C11 C12 C13 C14 -2.7(18)
C12 C13 C14 N3 4.2(19)
C14 N3 C10 N2 -180.0(10)
C14 N3 C10 C11 -0.5(15)
C15 O4 C16 C17 -2.1(17)
C15 O4 C16 C21 179.9(10)
C16 C17 C18 C19 0.0(18)
C17 C16 C21 O3 -179.1(10)
C17 C16 C21 C20 -2.7(17)
C17 C18 C19 C20 -1.9(19)
C18 C19 C20 C21 1.5(19)
C18 C19 C20 C22 169.6(11)
C19 C20 C21 O3 177.0(10)
C19 C20 C21 C16 0.8(17)
C19 C20 C22 N4 174.5(11)
C21 C16 C17 C18 2.3(18)
C21 C20 C22 N4 -17.7(18)
C22 N4 N5 C23 -150.8(10)
C22 C20 C21 O3 9.5(18)
C22 C20 C21 C16 -166.6(11)
C23 N6 C25 C6 0.5(19)
C23 C24 C78 C6 -4(2)
C25 N6 C23 N5 -178.8(11)
C25 N6 C23 C24 -1.6(18)
C25 C6 C78 C24 3(2)
C26 O5 C27 C28 9(2)
C26 O5 C27 C32 -171.2(13)
C27 C28 C29 C30 -2(4)
C28 C27 C32 O6 178.6(16)
C28 C27 C32 C31 1(3)
C28 C29 C30 C31 10(4)
C29 C30 C31 C32 -12(3)
C29 C30 C31 C33 174.1(18)
C30 C31 C32 O6 -170.3(14)
C30 C31 C32 C27 7(2)
C30 C31 C33 N7 176.6(17)
C32 C27 C28 C29 -4(3)
C32 C31 C33 N7 4(3)
C33 N7 N8 C34 -166.1(15)
C33 C31 C32 O6 3(3)
C33 C31 C32 C27 179.5(15)
C34 N9 C38 C37 3(2)
C34 C35 C36 C37 0(3)
C35 C36 C37 C38 -4(3)
C36 C37 C38 N9 3(3)
C38 N9 C34 N8 175.6(13)
C38 N9 C34 C35 -7(2)
C39 O7 C40 C41 -3.7(19)
C39 O7 C40 C45 179.1(11)
C40 C41 C42 C43 7(3)
C41 C40 C45 O8 -177.8(13)
C41 C40 C45 C44 3(2)
C41 C42 C43 C44 -6(3)
C42 C43 C44 C45 4(3)
C42 C43 C44 C46 179.3(17)
C43 C44 C45 O8 179.0(13)
C43 C44 C45 C40 -2(2)
C43 C44 C46 N10 167.9(15)
C45 C40 C41 C42 -6(2)
C45 C44 C46 N10 -17(2)
C46 N10 N11 C47 -164.6(12)
C46 C44 C45 O8 4(2)
C46 C44 C45 C40 -177.3(13)
C47 N12 C51 C50 3.2(19)
C47 C48 C49 C50 5(2)
C48 C49 C50 C51 -6(2)
C49 C50 C51 N12 2(2)
C51 N12 C47 N11 178.6(11)
C51 N12 C47 C48 -4.5(17)
C52 O10 C53 C54 -1.7(15)
C52 O10 C53 C58 175.3(9)
C53 C54 C55 C56 -0.5(18)
C54 C53 C58 O9 -179.8(10)
C54 C53 C58 C57 -6.0(17)
C54 C55 C56 C57 -1.3(18)
C55 C56 C57 C58 -0.5(18)
C55 C56 C57 C59 171.5(11)
C56 C57 C58 O9 177.5(10)
C56 C57 C58 C53 4.0(16)
C56 C57 C59 N13 175.9(11)
C58 C53 C54 C55 4.3(18)
C58 C57 C59 N13 -12.5(18)
C59 N13 N14 C60 -154.5(11)
C59 C57 C58 O9 6.0(17)
C59 C57 C58 C53 -167.4(10)
C60 N15 C77 C63 2(2)
C60 C61 C62 C63 -1(3)
C61 C62 C63 C77 -3(3)
C62 C63 C77 N15 3(3)
C64 O11 C65 C66 10.9(15)
C64 O11 C65 C70 -167.7(9)
C65 C66 C67 C68 0.2(17)
C66 C65 C70 O12 -178.5(10)
C66 C65 C70 C69 3.6(16)
C66 C67 C68 C69 0.6(18)
C67 C68 C69 C70 0.7(17)
C67 C68 C69 C71 178.0(11)
C68 C69 C70 O12 179.6(9)
C68 C69 C70 C65 -2.6(15)
C68 C69 C71 N16 -179.0(11)
C70 C65 C66 C67 -2.4(17)
C70 C69 C71 N16 -1.9(18)
C71 N16 N17 C72 -160.0(9)
C71 C69 C70 O12 2.6(16)
C71 C69 C70 C65 -179.6(10)
C72 N18 C76 C75 2.0(15)
C72 C73 C74 C75 -1.0(15)
C73 C74 C75 C76 0.4(15)
C74 C75 C76 N18 -0.9(16)
C76 N18 C72 N17 175.3(9)
C76 N18 C72 C73 -2.6(14)
C77 N15 C60 N14 177.9(12)
C77 N15 C60 C61 -7(2)
C78 C6 C25 N6 -1(2)

loop_
_smtbx_masks_void_nr
_smtbx_masks_void_average_x
_smtbx_masks_void_average_y
_smtbx_masks_void_average_z
_smtbx_masks_void_volume
_smtbx_masks_void_count_electrons
1 -0.210 -0.754 0.500 1191.7 369.6
